data_4511999
loop_
_publ_author_name
'Su, Kongzhao'
'Jiang, Feilong'
'Qian, Jinjie'
'Pang, Jiandong'
'AL-Thabaiti, Shaeel A.'
'Bawaked, Salem M.'
'Mokhtar, Mohamed'
'Chen, Qihui'
'Hong, Maochun'

_publ_section_title
;
 Alkali-Metal-Templated Assembly of Two High-Nuclearity Cobalt Clusters
 Based on Thiacalix[4]arene
;
_journal_issue 11
_journal_name_full 'Crystal Growth &amp; Design'
_journal_page_first 5865
_journal_paper_doi 10.1021/cg5010903
_journal_volume 14
_journal_year 2014
_chemical_formula_sum 'C292 H346 Co24 N16 Na2 O76 P6 S24'
_chemical_formula_weight 7711.41
_chemical_name_systematic
; 
 ? 
;
_space_group_IT_number 2
_symmetry_cell_setting triclinic
_symmetry_space_group_name_Hall '-P 1'
_symmetry_space_group_name_H-M 'P -1'
_atom_sites_solution_hydrogens geom
_atom_sites_solution_primary direct
_atom_sites_solution_secondary difmap
_audit_creation_method SHELXL-97
_cell_angle_alpha 105.718(2)
_cell_angle_beta 103.2130(10)
_cell_angle_gamma 115.237(2)
_cell_formula_units_Z 1
_cell_length_a 21.6989(3)
_cell_length_b 22.0322(5)
_cell_length_c 23.5087(4)
_cell_measurement_temperature 100(2)
_cell_volume 8989.6(4)
_computing_structure_refinement 'SHELXL-97 (Sheldrick, 1997)'
_computing_structure_solution 'SHELXS-97 (Sheldrick, 1990)'
_diffrn_ambient_temperature 100(2)
_diffrn_detector_area_resol_mean 10.5594
_diffrn_measured_fraction_theta_full 0.996
_diffrn_measured_fraction_theta_max 0.996
_diffrn_measurement_device_type 'SuperNova, Dual, Cu at zero, Atlas'
_diffrn_measurement_method '\w scans'
_diffrn_radiation_monochromator graphite
_diffrn_radiation_source 'fine-focus sealed tube'
_diffrn_radiation_type CuK\a
_diffrn_radiation_wavelength 1.54184
_diffrn_reflns_av_R_equivalents 0.0481
_diffrn_reflns_av_sigmaI/netI 0.0601
_diffrn_reflns_limit_h_max 20
_diffrn_reflns_limit_h_min -26
_diffrn_reflns_limit_k_max 26
_diffrn_reflns_limit_k_min -26
_diffrn_reflns_limit_l_max 28
_diffrn_reflns_limit_l_min -27
_diffrn_reflns_number 99627
_diffrn_reflns_theta_full 70.00
_diffrn_reflns_theta_max 70.00
_diffrn_reflns_theta_min 3.17
_diffrn_standards_number 102952
_exptl_absorpt_coefficient_mu 10.577
_exptl_absorpt_correction_T_max 0.1435
_exptl_absorpt_correction_T_min 0.1192
_exptl_absorpt_correction_type multi-scan
_exptl_crystal_colour red
_exptl_crystal_density_diffrn 1.424
_exptl_crystal_density_method 'not measured'
_exptl_crystal_description block
_exptl_crystal_F_000 3962
_exptl_crystal_size_max 0.35
_exptl_crystal_size_mid 0.30
_exptl_crystal_size_min 0.30
_platon_squeeze_details
;
SQUEEZE removed seven disordered CH3OH and one disordered DMF
molecules per formula unit. This valueis calculated based upon
volume/count_electrons analysis and elemental analyses.
See ref: a) Y. F. Bi, X. T. Wang, W. P. Liao, X. F. Wang, X. W. Wang,
H. J. Zhang and S. Gao, J. Am. Chem. Soc. 2009, 131, 11650;
b)Y. F. Bi, S. C. Du and W. P. Liao, Chem. Commun., 2011, 47, 4724.
;
_refine_diff_density_max 1.397
_refine_diff_density_min -0.987
_refine_diff_density_rms 0.098
_refine_ls_extinction_method none
_refine_ls_goodness_of_fit_ref 1.081
_refine_ls_hydrogen_treatment mixed
_refine_ls_matrix_type full
_refine_ls_number_parameters 1656
_refine_ls_number_reflns 33982
_refine_ls_number_restraints 43
_refine_ls_restrained_S_all 1.093
_refine_ls_R_factor_all 0.0668
_refine_ls_R_factor_gt 0.0508
_refine_ls_shift/su_max 0.002
_refine_ls_shift/su_mean 0.000
_refine_ls_structure_factor_coef Fsqd
_refine_ls_weighting_details 'calc w=1/[\s^2^(Fo^2^)+(0.0743P)^2^+2.5547P] where P=(Fo^2^+2Fc^2^)/3'
_refine_ls_weighting_scheme calc
_refine_ls_wR_factor_gt 0.1313
_refine_ls_wR_factor_ref 0.1383
_reflns_number_gt 26353
_reflns_number_total 33982
_reflns_threshold_expression >2sigma(I)
_cod_data_source_file cg5010903_si_002.cif
_cod_data_source_block c:compound1
_cod_depositor_comments 'Adding full bibliography for 4511999--4512000.cif.'
_cod_original_cell_volume 8989.6(3)
_cod_database_code 4511999

loop_
_symmetry_equiv_pos_as_xyz
'x, y, z'
'-x, -y, -z'

loop_
_atom_site_label
_atom_site_type_symbol
_atom_site_fract_x
_atom_site_fract_y
_atom_site_fract_z
_atom_site_U_iso_or_equiv
_atom_site_adp_type
_atom_site_occupancy
_atom_site_symmetry_multiplicity
_atom_site_calc_flag
_atom_site_refinement_flags
Co1 Co 0.48796(3) 0.25804(3) 0.44752(3) 0.01274(13) Uani 1 1 d .
Co12 Co 0.87317(3) 0.06002(3) 0.62666(3) 0.01240(13) Uani 1 1 d .
Co9 Co 0.77347(3) 0.14863(3) 0.64357(3) 0.01174(13) Uani 1 1 d .
Co7 Co 0.81917(3) 0.09099(3) 0.50248(3) 0.01320(13) Uani 1 1 d .
Co4 Co 0.67139(3) 0.28133(3) 0.50470(3) 0.01319(13) Uani 1 1 d .
Co3 Co 0.60586(3) 0.18166(3) 0.59517(3) 0.01278(13) Uani 1 1 d .
Co2 Co 0.43016(3) 0.16579(3) 0.52892(3) 0.01164(13) Uani 1 1 d .
Co11 Co 0.72563(3) -0.08214(3) 0.64977(3) 0.01259(13) Uani 1 1 d .
Co10 Co 0.64181(3) 0.02719(3) 0.66366(3) 0.01215(13) Uani 1 1 d .
Co8 Co 0.62917(3) -0.01384(3) 0.40697(3) 0.01262(13) Uani 1 1 d .
Co5 Co 0.64291(4) 0.13420(4) 0.39708(3) 0.01419(13) Uani 1 1 d .
Co6 Co 0.82680(4) 0.25345(4) 0.47664(3) 0.01585(14) Uani 1 1 d .
S8 S 0.58227(5) -0.11913(5) 0.30096(4) 0.01497(18) Uani 1 1 d .
S4 S 0.76859(5) 0.40998(5) 0.57067(5) 0.01649(19) Uani 1 1 d .
P3 P 0.69748(5) -0.02328(5) 0.54442(4) 0.01037(18) Uani 1 1 d .
S12 S 0.99184(5) 0.11915(5) 0.71367(4) 0.01574(19) Uani 1 1 d .
S3 S 0.66748(5) 0.25824(5) 0.71146(4) 0.01529(19) Uani 1 1 d .
S11 S 0.76954(6) -0.09434(6) 0.74801(4) 0.01741(19) Uani 1 1 d .
S10 S 0.63345(5) 0.06789(6) 0.77124(4) 0.01580(19) Uani 1 1 d .
S1 S 0.49481(5) 0.38225(5) 0.47823(4) 0.01500(18) Uani 1 1 d .
S7 S 0.88119(5) 0.03767(5) 0.44851(4) 0.01625(19) Uani 1 1 d .
S2 S 0.39204(5) 0.22480(5) 0.61218(4) 0.01491(18) Uani 1 1 d .
S9 S 0.85269(5) 0.27746(5) 0.73570(4) 0.01639(19) Uani 1 1 d .
S6 S 0.89831(6) 0.28040(6) 0.40980(5) 0.0189(2) Uani 1 1 d .
P2 P 0.72408(5) 0.16448(5) 0.53286(4) 0.01153(18) Uani 1 1 d .
S5 S 0.59511(6) 0.12783(6) 0.28264(5) 0.0189(2) Uani 1 1 d .
P1 P 0.51558(5) 0.12158(5) 0.44621(4) 0.01078(18) Uani 1 1 d .
Na1 Na 0.58239(2) 0.02579(2) 0.521451(18) 0.0157(3) Uani 1 1 d G
O27 O 0.68810(2) 0.03220(2) 0.592560(18) 0.0116(5) Uani 1 1 d G
O29 O 0.77491(2) 0.01607(2) 0.54471(2) 0.0123(5) Uani 1 1 d G
O3 O 0.52157(2) 0.20170(3) 0.60813(2) 0.0135(5) Uani 1 1 d G
O21 O 0.69399(2) 0.16712(2) 0.586080(16) 0.0134(5) Uani 1 1 d G
O23 O 0.91309(2) 0.13145(3) 0.58369(2) 0.0163(6) Uani 1 1 d G
O18 O 0.46414(2) 0.05413(3) 0.383511(19) 0.0132(5) Uani 1 1 d G
O14 O 0.48001(2) 0.16738(3) 0.46298(2) 0.0135(5) Uani 1 1 d G
O9 O 0.73047(2) 0.12889(3) 0.706290(17) 0.0151(6) Uani 1 1 d G
O16 O 0.59093(2) 0.08988(2) 0.628281(19) 0.0179(6) Uani 1 1 d G
O26 O 0.63519(2) -0.05756(2) 0.47651(2) 0.0134(5) Uani 1 1 d G
O22 O 0.79246(2) 0.15901(2) 0.560378(18) 0.0141(5) Uani 1 1 d G
O20 O 0.74520(2) 0.23236(2) 0.517488(19) 0.0154(6) Uani 1 1 d G
O7 O 0.72906(3) 0.00728(2) 0.412849(19) 0.0132(5) Uani 1 1 d G
O17 O 0.58727(2) 0.17223(2) 0.438530(18) 0.0139(5) Uani 1 1 d G
O10 O 0.69155(3) -0.02172(3) 0.70263(2) 0.0157(6) Uani 1 1 d G
O15 O 0.53595(2) 0.10140(2) 0.502531(19) 0.0138(5) Uani 1 1 d G
O175 O 0.89353(3) -0.01502(3) 0.57364(3) 0.0174(6) Uani 1 1 d G
O5 O 0.73988(3) 0.18480(3) 0.38893(2) 0.0167(6) Uani 1 1 d G
O28 O 0.68257(3) -0.08996(2) 0.56060(2) 0.0127(5) Uani 1 1 d G
O31 O 0.53090(2) -0.04127(2) 0.411741(19) 0.0143(5) Uani 1 1 d G
O4 O 0.66681(2) 0.28167(2) 0.591139(19) 0.0148(5) Uani 1 1 d G
O12 O 0.86414(2) 0.14339(3) 0.682159(19) 0.0157(6) Uani 1 1 d G
O2 O 0.60307(3) 0.32676(3) 0.49529(2) 0.0166(6) Uani 1 1 d G
O11 O 0.83415(3) -0.00298(3) 0.67754(2) 0.0147(5) Uani 1 1 d G
O30 O 0.73498(4) -0.17597(3) 0.60425(3) 0.0182(6) Uani 1 1 d G
O13 O 0.37122(3) 0.19980(4) 0.38808(3) 0.0166(6) Uani 1 1 d G
O8 O 0.60936(3) 0.03160(3) 0.345540(16) 0.0164(6) Uani 1 1 d G
O1 O 0.45990(3) 0.26476(3) 0.52435(3) 0.0154(6) Uani 1 1 d G
O19 O 0.66748(2) 0.09616(2) 0.469739(16) 0.0152(6) Uani 1 1 d G
O6 O 0.85480(2) 0.16712(3) 0.46492(2) 0.0164(6) Uani 1 1 d G
O40 O 0.69211(3) 0.29122(3) 0.42607(2) 0.0202(6) Uani 1 1 d G
O39 O 0.81672(3) 0.34080(3) 0.46705(3) 0.0218(6) Uani 1 1 d G
N1 N 0.51220(3) 0.23928(3) 0.36392(2) 0.0181(7) Uani 1 1 d G
C1 C 0.44120(3) 0.31142(4) 0.54997(3) 0.0148(8) Uani 1 1 d G
C11 C 0.63237(3) 0.39841(3) 0.52828(3) 0.0157(8) Uani 1 1 d G
C12 C 0.70909(3) 0.44609(2) 0.56695(3) 0.0157(8) Uani 1 1 d G
C66 C 0.67263(3) -0.10487(3) 0.31689(2) 0.0159(8) Uani 1 1 d G
C172 C 0.52854(2) 0.06579(3) 0.63255(2) 0.0163(8) Uani 1 1 d G
H172 H 0.5273 0.0666 0.6729 0.020 Uiso 1 1 calc R
C65 C 0.68040(4) -0.15846(3) 0.27584(2) 0.0215(9) Uani 1 1 d G
H65 H 0.6380 -0.1988 0.2393 0.026 Uiso 1 1 calc R
C41 C 0.7473(2) 0.2016(2) 0.33931(19) 0.0172(8) Uani 1 1 d .
C26 C 0.5975(2) 0.2780(2) 0.71926(18) 0.0146(8) Uani 1 1 d .
C73 C 0.5436(2) -0.1072(2) 0.18553(18) 0.0185(8) Uani 1 1 d .
H73 H 0.5336 -0.1560 0.1659 0.022 Uiso 1 1 calc R
C61 C 0.7338(2) -0.0443(2) 0.37210(18) 0.0156(8) Uani 1 1 d .
C32 C 0.77630(3) 0.40223(2) 0.64460(2) 0.0177(8) Uani 1 1 d G
C35 C 0.78983(3) 0.39825(2) 0.76193(2) 0.0228(9) Uani 1 1 d G
H35 H 0.7934 0.3959 0.8022 0.027 Uiso 1 1 calc R
N6 N 0.7468(3) 0.0089(2) 0.19705(19) 0.0342(10) Uani 1 1 d .
C22 C 0.4803(2) 0.2652(2) 0.67567(18) 0.0147(8) Uani 1 1 d .
C13 C 0.7403(2) 0.5211(2) 0.60403(19) 0.0185(8) Uani 1 1 d .
H13 H 0.7922 0.5509 0.6293 0.022 Uiso 1 1 calc R
C91 C 0.69965(3) -0.01604(3) 0.76182(2) 0.0138(8) Uani 1 1 d G
N3 N 0.85094(4) -0.13017(3) 0.50362(3) 0.0316(9) Uani 1 1 d G
C6 C 0.40670(3) 0.30171(4) 0.59336(3) 0.0154(8) Uani 1 1 d G
C96 C 0.73306(4) -0.04851(4) 0.79075(3) 0.0171(8) Uani 1 1 d G
C81 C 0.75079(3) 0.17757(3) 0.763910(17) 0.0155(8) Uani 1 1 d G
C111 C 0.92690(2) 0.20245(3) 0.72771(2) 0.0148(8) Uani 1 1 d G
C74 C 0.53043(4) -0.07165(4) 0.146439(16) 0.0205(9) Uani 1 1 d G
C85 C 0.83404(3) 0.30026(3) 0.851669(16) 0.0199(9) Uani 1 1 d G
H85 H 0.8755 0.3488 0.8675 0.024 Uiso 1 1 calc R
C31 C 0.72330(3) 0.33885(2) 0.64495(2) 0.0165(8) Uani 1 1 d G
C15 C 0.62272(4) 0.50792(3) 0.56519(3) 0.0177(8) Uani 1 1 d G
H15 H 0.5922 0.5286 0.5637 0.021 Uiso 1 1 calc R
C101 C 0.8829(2) 0.0143(2) 0.73406(18) 0.0156(8) Uani 1 1 d .
C21 C 0.5325(2) 0.2465(2) 0.66460(18) 0.0150(8) Uani 1 1 d .
C83 C 0.7359(2) 0.2097(2) 0.86542(19) 0.0204(9) Uani 1 1 d .
H83 H 0.7088 0.1958 0.8908 0.025 Uiso 1 1 calc R
C62 C 0.80122(3) -0.04048(3) 0.38183(2) 0.0170(8) Uani 1 1 d G
C23 C 0.49324(4) 0.31216(4) 0.73669(3) 0.0166(8) Uani 1 1 d G
H23 H 0.4563 0.3230 0.7417 0.020 Uiso 1 1 calc R
C51 C 0.8903(2) 0.1587(2) 0.42694(18) 0.0167(8) Uani 1 1 d .
C71 C 0.5852(2) -0.0004(2) 0.28246(18) 0.0146(8) Uani 1 1 d .
C16 C 0.5910(2) 0.4336(2) 0.52770(18) 0.0151(8) Uani 1 1 d .
C112 C 0.99307(2) 0.20240(3) 0.74921(2) 0.0178(8) Uani 1 1 d G
C105 C 1.00911(3) 0.08811(4) 0.81804(3) 0.0210(9) Uani 1 1 d G
H105 H 1.0592 0.1264 0.8325 0.025 Uiso 1 1 calc R
C63 C 0.8084(2) -0.0938(2) 0.3402(2) 0.0216(9) Uani 1 1 d .
H63 H 0.8559 -0.0883 0.3488 0.026 Uiso 1 1 calc R
C2 C 0.4529(2) 0.3719(2) 0.53489(18) 0.0146(8) Uani 1 1 d .
C84 C 0.7977(3) 0.2810(2) 0.89123(19) 0.0223(9) Uani 1 1 d .
C4 C 0.39401(4) 0.40789(4) 0.60275(4) 0.0220(9) Uani 1 1 d G
C82 C 0.71292(3) 0.15830(3) 0.803651(18) 0.0149(8) Uani 1 1 d G
C36 C 0.73178(3) 0.33832(2) 0.706549(19) 0.0178(8) Uani 1 1 d G
C72 C 0.57115(3) -0.07181(3) 0.252260(17) 0.0180(8) Uani 1 1 d G
C92 C 0.67208(4) 0.01957(4) 0.79970(2) 0.0186(8) Uani 1 1 d G
C86 C 0.81115(3) 0.24988(3) 0.789090(16) 0.0155(8) Uani 1 1 d G
C46 C 0.68598(4) 0.17889(3) 0.28522(2) 0.0200(9) Uani 1 1 d G
C129 C 0.67136(4) -0.22067(3) 0.59561(3) 0.0181(8) Uani 1 1 d G
H129 H 0.6534 -0.2720 0.5763 0.022 Uiso 1 1 calc R
C42 C 0.81847(3) 0.24481(3) 0.34018(3) 0.0201(9) Uani 1 1 d G
C56 C 0.90673(3) 0.10196(3) 0.41318(3) 0.0156(8) Uani 1 1 d G
C3 C 0.42925(4) 0.41817(4) 0.56064(3) 0.0200(8) Uani 1 1 d G
H3 H 0.4374 0.4582 0.5491 0.024 Uiso 1 1 calc R
C106 C 0.9579(2) 0.0696(2) 0.75884(18) 0.0177(8) Uani 1 1 d .
C93 C 0.6770(3) 0.0201(3) 0.8597(2) 0.0239(9) Uani 1 1 d .
H93 H 0.6579 0.0446 0.8833 0.029 Uiso 1 1 calc R
C5 C 0.38365(4) 0.34866(4) 0.61915(3) 0.0181(8) Uani 1 1 d G
H5 H 0.3605 0.3405 0.6483 0.022 Uiso 1 1 calc R
C55 C 0.9415(2) 0.0929(2) 0.37223(19) 0.0209(9) Uani 1 1 d .
H55 H 0.9515 0.0540 0.3653 0.025 Uiso 1 1 calc R
C33 C 0.8350(2) 0.4617(2) 0.7006(2) 0.0236(9) Uani 1 1 d .
H33 H 0.8705 0.5035 0.6975 0.028 Uiso 1 1 calc R
C122 C 0.4568(2) 0.1699(2) 0.30745(19) 0.0226(9) Uani 1 1 d .
H12A H 0.4109 0.1700 0.2919 0.034 Uiso 1 1 calc R
H12B H 0.4467 0.1283 0.3193 0.034 Uiso 1 1 calc R
H12C H 0.4758 0.1651 0.2735 0.034 Uiso 1 1 calc R
C64 C 0.7483(2) -0.1541(2) 0.2872(2) 0.0228(9) Uani 1 1 d .
C14 C 0.69787(4) 0.55352(3) 0.60511(3) 0.0191(8) Uani 1 1 d G
N2 N 0.91723(2) 0.31400(2) 0.56591(3) 0.0345(10) Uani 1 1 d GU
C102 C 0.86261(4) -0.02253(4) 0.77377(3) 0.0168(8) Uani 1 1 d G
C25 C 0.60878(4) 0.32303(3) 0.77968(2) 0.0202(9) Uani 1 1 d G
H25 H 0.6526 0.3407 0.8153 0.024 Uiso 1 1 calc R
C103 C 0.9145(3) -0.0037(3) 0.8331(2) 0.0230(9) Uani 1 1 d .
H103 H 0.8985 -0.0298 0.8581 0.028 Uiso 1 1 calc R
C94 C 0.73669(4) -0.04833(4) 0.85114(3) 0.0255(10) Uani 1 1 d G
H94 H 0.7587 -0.0722 0.8681 0.031 Uiso 1 1 calc R
C34 C 0.8429(3) 0.4614(2) 0.7610(2) 0.0253(10) Uani 1 1 d .
C75 C 0.5466(2) -0.0004(3) 0.17726(19) 0.0206(9) Uani 1 1 d .
H75 H 0.5391 0.0251 0.1522 0.025 Uiso 1 1 calc R
C20 C 0.6778(3) 0.6540(2) 0.6653(2) 0.0269(10) Uani 1 1 d .
H20A H 0.6606 0.6278 0.6914 0.040 Uiso 1 1 calc R
H20B H 0.6353 0.6377 0.6267 0.040 Uiso 1 1 calc R
H20C H 0.7020 0.7073 0.6905 0.040 Uiso 1 1 calc R
C116 C 0.9330(2) 0.2707(2) 0.7579(2) 0.0207(9) Uani 1 1 d .
C104 C 0.98831(4) 0.05140(4) 0.85681(3) 0.0230(9) Uani 1 1 d G
C123 C 0.75844(3) 0.33337(3) 0.43116(3) 0.0222(9) Uani 1 1 d G
C54 C 0.96295(4) 0.13870(4) 0.34030(3) 0.0212(9) Uani 1 1 d G
C130 C 0.84433(3) -0.08152(3) 0.54307(3) 0.0235(9) Uani 1 1 d G
H130 H 0.7991 -0.0977 0.5490 0.028 Uiso 1 1 calc R
C45 C 0.6959(3) 0.1977(3) 0.2336(2) 0.0290(10) Uani 1 1 d .
H45 H 0.6533 0.1813 0.1973 0.035 Uiso 1 1 calc R
C113 C 1.05845(2) 0.26440(3) 0.79422(3) 0.0309(11) Uani 1 1 d G
H113 H 1.1016 0.2613 0.8061 0.037 Uiso 1 1 calc R
C53 C 0.9497(2) 0.1963(2) 0.3543(2) 0.0206(9) Uani 1 1 d .
H53 H 0.9648 0.2299 0.3351 0.025 Uiso 1 1 calc R
C76 C 0.5735(2) 0.0349(2) 0.24359(19) 0.0173(8) Uani 1 1 d .
C95 C 0.7085(3) -0.0137(3) 0.8866(2) 0.0291(11) Uani 1 1 d .
C52 C 0.9146(2) 0.2060(2) 0.39631(19) 0.0196(9) Uani 1 1 d .
C27 C 0.57104(4) 0.39226(4) 0.85711(3) 0.0269(10) Uani 1 1 d G
C43 C 0.82676(4) 0.26277(4) 0.28854(3) 0.0269(10) Uani 1 1 d G
H43 H 0.8753 0.2917 0.2907 0.032 Uiso 1 1 calc R
C17 C 0.7332(3) 0.6370(2) 0.6456(2) 0.0252(10) Uani 1 1 d .
C24 C 0.5581(2) 0.3433(2) 0.78996(19) 0.0193(8) Uani 1 1 d .
C18 C 0.7609(3) 0.6780(3) 0.6053(3) 0.0329(11) Uani 1 1 d .
H18A H 0.7196 0.6590 0.5648 0.049 Uiso 1 1 calc R
H18B H 0.7996 0.6705 0.5961 0.049 Uiso 1 1 calc R
H18C H 0.7813 0.7309 0.6292 0.049 Uiso 1 1 calc R
C7 C 0.36972(5) 0.46114(5) 0.63085(4) 0.0321(11) Uani 1 1 d G
C128 C 0.98103(2) 0.17763(3) 0.59625(3) 0.0357(12) Uani 1 1 d G
C44 C 0.76611(4) 0.23944(4) 0.23434(3) 0.0336(11) Uani 1 1 d G
C144 C 0.75520(4) 0.04035(4) 0.26254(2) 0.0339(11) Uani 1 1 d G
H14A H 0.7522 0.0054 0.2818 0.051 Uiso 1 1 calc R
H14B H 0.7157 0.0507 0.2634 0.051 Uiso 1 1 calc R
H14C H 0.8035 0.0864 0.2871 0.051 Uiso 1 1 calc R
C77 C 0.4971(3) -0.1132(3) 0.0728(2) 0.0285(10) Uani 1 1 d .
C67 C 0.75816(5) -0.21304(4) 0.24303(3) 0.0348(12) Uani 1 1 d G
C57 C 0.99845(4) 0.12307(5) 0.29403(4) 0.0289(10) Uani 1 1 d G
C107 C 1.04305(4) 0.07241(5) 0.92336(3) 0.0315(11) Uani 1 1 d G
C87 C 0.82047(4) 0.33759(4) 0.958880(17) 0.0311(11) Uani 1 1 d G
N4 N 0.92596(4) 0.20456(4) 0.929599(19) 0.0552(14) Uani 1 1 d G
C132 C 0.91801(4) -0.10892(4) 0.48933(3) 0.0352(12) Uani 1 1 d G
H13A H 0.9528 -0.0555 0.5135 0.053 Uiso 1 1 calc R
H13B H 0.9042 -0.1219 0.4431 0.053 Uiso 1 1 calc R
H13C H 0.9416 -0.1352 0.5019 0.053 Uiso 1 1 calc R
C19 C 0.79742(4) 0.66437(2) 0.70832(4) 0.0394(13) Uani 1 1 d G
H19A H 0.8182 0.7170 0.7337 0.059 Uiso 1 1 calc R
H19B H 0.8360 0.6572 0.6984 0.059 Uiso 1 1 calc R
H19C H 0.7792 0.6364 0.7330 0.059 Uiso 1 1 calc R
C115 C 0.9990(3) 0.3326(3) 0.8037(2) 0.0343(12) Uani 1 1 d .
H115 H 1.0000 0.3772 0.8224 0.041 Uiso 1 1 calc R
C114 C 1.0642(3) 0.3319(3) 0.8233(3) 0.0412(14) Uani 1 1 d .
C29 C 0.6531(3) 0.4520(3) 0.8960(2) 0.0386(13) Uani 1 1 d .
H29A H 0.6695 0.4840 0.8740 0.058 Uiso 1 1 calc R
H29B H 0.6825 0.4287 0.9002 0.058 Uiso 1 1 calc R
H29C H 0.6597 0.4817 0.9389 0.058 Uiso 1 1 calc R
C69 C 0.8014(3) -0.1799(3) 0.2066(2) 0.0374(12) Uani 1 1 d .
H69A H 0.8505 -0.1375 0.2371 0.056 Uiso 1 1 calc R
H69B H 0.7749 -0.1635 0.1810 0.056 Uiso 1 1 calc R
H69C H 0.8070 -0.2170 0.1780 0.056 Uiso 1 1 calc R
C60 C 0.94243(5) 0.04650(5) 0.23874(3) 0.0397(13) Uani 1 1 d G
H60A H 0.9289 0.0091 0.2561 0.060 Uiso 1 1 calc R
H60B H 0.9647 0.0357 0.2084 0.060 Uiso 1 1 calc R
H60C H 0.8979 0.0458 0.2164 0.060 Uiso 1 1 calc R
C109 C 1.0359(3) 0.0017(3) 0.9302(2) 0.0410(13) Uani 1 1 d .
H10A H 1.0480 -0.0237 0.8975 0.061 Uiso 1 1 calc R
H10B H 0.9850 -0.0312 0.9244 0.061 Uiso 1 1 calc R
H10C H 1.0702 0.0155 0.9731 0.061 Uiso 1 1 calc R
N8 N 0.7664(3) 0.3733(3) 0.3953(3) 0.0551(14) Uani 1 1 d .
C37 C 0.9100(3) 0.5267(3) 0.8212(2) 0.0401(13) Uani 1 1 d .
C58 C 1.0193(4) 0.1799(3) 0.2649(3) 0.0460(15) Uani 1 1 d .
H58A H 0.9752 0.1808 0.2442 0.069 Uiso 1 1 calc R
H58B H 1.0386 0.1663 0.2330 0.069 Uiso 1 1 calc R
H58C H 1.0573 0.2290 0.2991 0.069 Uiso 1 1 calc R
C47 C 0.77764(5) 0.26142(5) 0.17995(3) 0.0470(15) Uani 1 1 d G
C30 C 0.52836(5) 0.43213(4) 0.85273(3) 0.0432(14) Uani 1 1 d G
H30A H 0.4750 0.3957 0.8313 0.065 Uiso 1 1 calc R
H30B H 0.5430 0.4611 0.8280 0.065 Uiso 1 1 calc R
H30C H 0.5397 0.4651 0.8961 0.065 Uiso 1 1 calc R
C68 C 0.8007(4) -0.2369(3) 0.2843(3) 0.0533(17) Uani 1 1 d .
H68A H 0.8056 -0.2751 0.2564 0.080 Uiso 1 1 calc R
H68B H 0.7736 -0.2566 0.3094 0.080 Uiso 1 1 calc R
H68C H 0.8501 -0.1941 0.3136 0.080 Uiso 1 1 calc R
C110 C 1.1238(3) 0.1212(4) 0.9338(3) 0.0491(16) Uani 1 1 d .
H11A H 1.1328 0.1694 0.9355 0.074 Uiso 1 1 calc R
H11B H 1.1336 0.0974 0.8982 0.074 Uiso 1 1 calc R
H11C H 1.1568 0.1282 0.9744 0.074 Uiso 1 1 calc R
C126 C 0.9091(3) 0.3506(4) 0.6208(3) 0.0543(17) Uani 1 1 d .
H12D H 0.9529 0.3699 0.6595 0.081 Uiso 1 1 calc R
H12E H 0.8648 0.3157 0.6242 0.081 Uiso 1 1 calc R
H12F H 0.9040 0.3915 0.6168 0.081 Uiso 1 1 calc R
C89 C 0.89963(4) 0.40248(4) 0.986409(17) 0.0422(14) Uani 1 1 d G
H89A H 0.9112 0.4363 1.0295 0.063 Uiso 1 1 calc R
H89B H 0.9048 0.4286 0.9584 0.063 Uiso 1 1 calc R
H89C H 0.9339 0.3843 0.9890 0.063 Uiso 1 1 calc R
C38 C 0.9227(4) 0.5998(3) 0.8204(3) 0.0547(18) Uani 1 1 d .
H38A H 0.9642 0.6406 0.8601 0.082 Uiso 1 1 calc R
H38B H 0.8778 0.6017 0.8174 0.082 Uiso 1 1 calc R
H38C H 0.9342 0.6043 0.7833 0.082 Uiso 1 1 calc R
C59 C 1.0681(3) 0.1247(3) 0.3282(3) 0.0418(13) Uani 1 1 d .
H59A H 1.1025 0.1725 0.3652 0.063 Uiso 1 1 calc R
H59B H 1.0919 0.1173 0.2984 0.063 Uiso 1 1 calc R
H59C H 1.0548 0.0851 0.3431 0.063 Uiso 1 1 calc R
C121 C 0.5287(4) 0.3021(3) 0.3461(3) 0.0454(15) Uani 1 1 d .
H12G H 0.5433 0.2944 0.3096 0.068 Uiso 1 1 calc R
H12H H 0.5693 0.3478 0.3828 0.068 Uiso 1 1 calc R
H12I H 0.4844 0.3057 0.3342 0.068 Uiso 1 1 calc R
C10 C 0.3147(4) 0.4597(4) 0.5748(3) 0.0509(16) Uani 1 1 d .
H10D H 0.2991 0.4938 0.5921 0.076 Uiso 1 1 calc R
H10E H 0.2712 0.4095 0.5503 0.076 Uiso 1 1 calc R
H10F H 0.3389 0.4748 0.5465 0.076 Uiso 1 1 calc R
C9 C 0.33211(5) 0.43948(5) 0.67680(4) 0.060(2) Uani 1 1 d G
H9A H 0.3662 0.4382 0.7113 0.090 Uiso 1 1 calc R
H9B H 0.2868 0.3906 0.6526 0.090 Uiso 1 1 calc R
H9C H 0.3196 0.4759 0.6955 0.090 Uiso 1 1 calc R
C137 C 0.8831(3) 0.1525(4) 0.8617(3) 0.0512(15) Uani 1 1 d .
H13D H 0.9028 0.1761 0.8349 0.077 Uiso 1 1 calc R
H13E H 0.8310 0.1383 0.8501 0.077 Uiso 1 1 calc R
H13F H 0.8867 0.1085 0.8546 0.077 Uiso 1 1 calc R
C97 C 0.7093(4) -0.0175(4) 0.9512(3) 0.0558(19) Uani 1 1 d .
O24A O 1.0011(3) 0.2222(4) 0.5739(3) 0.071(2) Uani 0.75 1 d PU
C143 C 0.7329(4) -0.0582(4) 0.1686(3) 0.0562(17) Uani 1 1 d .
H143 H 0.7276 -0.0866 0.1932 0.067 Uiso 1 1 calc R
C108 C 1.02251(5) 0.10954(5) 0.97496(3) 0.0527(17) Uani 1 1 d G
H10G H 1.0578 0.1245 1.0177 0.079 Uiso 1 1 calc R
H10H H 0.9723 0.0746 0.9694 0.079 Uiso 1 1 calc R
H10I H 1.0243 0.1532 0.9706 0.079 Uiso 1 1 calc R
C28 C 0.5452(4) 0.3428(3) 0.8917(3) 0.0519(16) Uani 1 1 d .
H28A H 0.5526 0.3728 0.9348 0.078 Uiso 1 1 calc R
H28B H 0.5739 0.3187 0.8954 0.078 Uiso 1 1 calc R
H28C H 0.4924 0.3052 0.8672 0.078 Uiso 1 1 calc R
C8 C 0.4365(4) 0.5383(3) 0.6696(3) 0.0540(17) Uani 1 1 d .
H8A H 0.4695 0.5393 0.7067 0.081 Uiso 1 1 calc R
H8B H 0.4203 0.5726 0.6847 0.081 Uiso 1 1 calc R
H8C H 0.4631 0.5530 0.6426 0.081 Uiso 1 1 calc R
O38 O 0.7262(4) -0.0877(4) 0.1138(3) 0.105(2) Uani 1 1 d .
N7 N 1.0678(4) 0.4282(4) 0.4145(4) 0.083(2) Uiso 1 1 d .
O33 O 0.8120(3) -0.1523(2) 0.89258(16) 0.115(3) Uani 1 1 d G
C80 C 0.5038(2) -0.0629(2) 0.03966(11) 0.068(2) Uani 1 1 d G
H80A H 0.5563 -0.0282 0.0512 0.103 Uiso 1 1 calc R
H80B H 0.4803 -0.0353 0.0531 0.103 Uiso 1 1 calc R
H80C H 0.4791 -0.0922 -0.0070 0.103 Uiso 1 1 calc R
C117 C 1.1367(3) 0.4017(4) 0.8747(4) 0.071(3) Uani 1 1 d .
C39 C 0.8993(4) 0.5252(4) 0.8827(3) 0.072(3) Uani 1 1 d .
H39A H 0.8968 0.4812 0.8870 0.107 Uiso 1 1 calc R
H39B H 0.8530 0.5236 0.8809 0.107 Uiso 1 1 calc R
H39C H 0.9411 0.5696 0.9197 0.107 Uiso 1 1 calc R
C79 C 0.4129(4) -0.1699(5) 0.0526(3) 0.075(2) Uani 1 1 d .
C131 C 0.7919(3) -0.2078(3) 0.4701(4) 0.073(3) Uani 1 1 d .
H13G H 0.7524 -0.2158 0.4861 0.110 Uiso 1 1 calc R
H13H H 0.8118 -0.2385 0.4779 0.110 Uiso 1 1 calc R
H13I H 0.7717 -0.2211 0.4239 0.110 Uiso 1 1 calc R
C70 C 0.6830(2) -0.28098(18) 0.19568(14) 0.071(2) Uani 1 1 d GU
H70A H 0.6598 -0.2691 0.1629 0.107 Uiso 1 1 calc R
H70B H 0.6511 -0.2962 0.2188 0.107 Uiso 1 1 calc R
H70C H 0.6898 -0.3213 0.1749 0.107 Uiso 1 1 calc R
C88 C 0.8139(4) 0.3014(4) 1.0058(3) 0.066(2) Uani 1 1 d U
H88A H 0.8481 0.2832 1.0097 0.099 Uiso 1 1 calc R
H88B H 0.7630 0.2599 0.9898 0.099 Uiso 1 1 calc R
H88C H 0.8265 0.3377 1.0480 0.099 Uiso 1 1 calc R
C50 C 0.8354(4) 0.2455(4) 0.1609(3) 0.0613(19) Uani 1 1 d .
H50A H 0.8164 0.1924 0.1452 0.092 Uiso 1 1 calc R
H50B H 0.8823 0.2724 0.1987 0.092 Uiso 1 1 calc R
H50C H 0.8438 0.2617 0.1270 0.092 Uiso 1 1 calc R
C78 C 0.5316(5) -0.1572(5) 0.0516(3) 0.082(3) Uani 1 1 d .
H78A H 0.5122 -0.1799 0.0045 0.123 Uiso 1 1 calc R
H78B H 0.5194 -0.1959 0.0675 0.123 Uiso 1 1 calc R
H78C H 0.5856 -0.1244 0.0691 0.123 Uiso 1 1 calc R
C49 C 0.7086(4) 0.2202(5) 0.1205(3) 0.084(3) Uani 1 1 d .
H49A H 0.6859 0.1670 0.1087 0.126 Uiso 1 1 calc R
H49B H 0.7207 0.2311 0.0854 0.126 Uiso 1 1 calc R
H49C H 0.6737 0.2352 0.1282 0.126 Uiso 1 1 calc R
C48 C 0.8125(3) 0.3458(2) 0.20525(16) 0.073(2) Uani 1 1 d G
H48A H 0.8237 0.3617 0.1719 0.110 Uiso 1 1 calc R
H48B H 0.8584 0.3705 0.2435 0.110 Uiso 1 1 calc R
H48C H 0.7777 0.3588 0.2164 0.110 Uiso 1 1 calc R
C120 C 1.1504(4) 0.4676(4) 0.8583(4) 0.084(3) Uani 1 1 d .
H12J H 1.1949 0.5124 0.8929 0.125 Uiso 1 1 calc R
H12K H 1.1076 0.4736 0.8537 0.125 Uiso 1 1 calc R
H12L H 1.1576 0.4590 0.8179 0.125 Uiso 1 1 calc R
C90 C 0.7683(4) 0.3669(4) 0.9524(3) 0.080(3) Uani 1 1 d .
H90A H 0.7811 0.4037 0.9945 0.121 Uiso 1 1 calc R
H90B H 0.7170 0.3260 0.9364 0.121 Uiso 1 1 calc R
H90C H 0.7732 0.3900 0.9221 0.121 Uiso 1 1 calc R
C40 C 0.9786(4) 0.5235(4) 0.8203(4) 0.078(3) Uani 1 1 d .
H40A H 0.9868 0.5287 0.7822 0.117 Uiso 1 1 calc R
H40B H 0.9713 0.4760 0.8191 0.117 Uiso 1 1 calc R
H40C H 1.0219 0.5638 0.8591 0.117 Uiso 1 1 calc R
C125 C 0.8392(5) 0.4169(5) 0.3925(5) 0.087(3) Uani 1 1 d .
H12M H 0.8792 0.4291 0.4311 0.131 Uiso 1 1 calc R
H12N H 0.8447 0.4626 0.3902 0.131 Uiso 1 1 calc R
H12O H 0.8417 0.3878 0.3542 0.131 Uiso 1 1 calc R
C119 C 1.12869(19) 0.42213(19) 0.94266(13) 0.088(3) Uani 1 1 d G
H11D H 1.1193 0.3813 0.9555 0.132 Uiso 1 1 calc R
H11E H 1.0873 0.4304 0.9385 0.132 Uiso 1 1 calc R
H11F H 1.1746 0.4671 0.9753 0.132 Uiso 1 1 calc R
C98 C 0.6965(5) 0.0383(5) 0.9899(3) 0.0678(19) Uani 1 1 d U
H98A H 0.6458 0.0261 0.9682 0.102 Uiso 1 1 calc R
H98B H 0.7319 0.0874 0.9946 0.102 Uiso 1 1 calc R
H98C H 0.7035 0.0382 1.0326 0.102 Uiso 1 1 calc R
O41 O 1.0157(5) 0.3744(5) 0.3115(5) 0.143(3) Uiso 1 1 d .
C124 C 0.6997(5) 0.3597(6) 0.3472(4) 0.087(3) Uani 1 1 d .
C145 C 0.7617(7) 0.0613(6) 0.1666(4) 0.110(4) Uani 1 1 d .
C134 C 0.8290(3) -0.1903(2) 0.84976(17) 0.127(4) Uiso 1 1 d G
H13J H 0.8739 -0.1558 0.8468 0.190 Uiso 1 1 calc R
H13K H 0.7878 -0.2178 0.8075 0.190 Uiso 1 1 calc R
H13L H 0.8376 -0.2250 0.8640 0.190 Uiso 1 1 calc R
C148 C 1.0380(6) 0.4740(6) 0.4283(5) 0.099(3) Uiso 1 1 d .
H14G H 1.0078 0.4587 0.4527 0.149 Uiso 1 1 calc R
H14H H 1.0070 0.4694 0.3879 0.149 Uiso 1 1 calc R
H14I H 1.0785 0.5255 0.4537 0.149 Uiso 1 1 calc R
C118 C 1.2018(5) 0.3925(5) 0.8847(5) 0.100(3) Uani 1 1 d U
H11G H 1.2140 0.3886 0.8467 0.150 Uiso 1 1 calc R
H11H H 1.1900 0.3475 0.8915 0.150 Uiso 1 1 calc R
H11I H 1.2444 0.4353 0.9225 0.150 Uiso 1 1 calc R
C100 C 0.7784(5) -0.0100(6) 0.9900(4) 0.094(3) Uani 1 1 d U
H10J H 0.7737 -0.0190 1.0278 0.141 Uiso 1 1 calc R
H10K H 0.8202 0.0400 1.0039 0.141 Uiso 1 1 calc R
H10L H 0.7871 -0.0461 0.9639 0.141 Uiso 1 1 calc R
C147 C 1.1152(6) 0.4255(7) 0.4644(5) 0.117(4) Uiso 1 1 d .
H14J H 1.1601 0.4746 0.4900 0.176 Uiso 1 1 calc R
H14K H 1.1289 0.3900 0.4460 0.176 Uiso 1 1 calc R
H14L H 1.0898 0.4102 0.4919 0.176 Uiso 1 1 calc R
C135 C 0.9879(8) 0.2628(8) 0.9364(7) 0.143(5) Uiso 1 1 d .
C99 C 0.6501(3) -0.0927(2) 0.93792(16) 0.139(4) Uani 1 1 d GU
H99A H 0.6589 -0.1010 0.9771 0.209 Uiso 1 1 calc R
H99B H 0.6507 -0.1296 0.9040 0.209 Uiso 1 1 calc R
H99C H 0.6017 -0.0969 0.9238 0.209 Uiso 1 1 calc R
O34 O 1.0146(8) 0.2952(9) 1.0067(8) 0.262(7) Uiso 1 1 d .
C136 C 0.8910(7) 0.1764(8) 0.9716(6) 0.134(4) Uiso 1 1 d .
C146 C 1.0536(8) 0.3783(8) 0.3524(7) 0.133(5) Uiso 1 1 d .
H146 H 1.0768 0.3502 0.3480 0.160 Uiso 1 1 calc R
N5 N 0.6497(3) 0.5131(3) 0.7490(2) 0.0423(11) Uiso 1 1 d .
O37 O 0.6190(3) 0.5968(2) 0.7945(2) 0.165(4) Uiso 1 1 d G
C141 C 0.7130(2) 0.50076(18) 0.75963(16) 0.068(3) Uiso 0.75 1 d PG
C140 C 0.6812(3) 0.5835(2) 0.80631(18) 0.122(4) Uiso 1 1 d G
C142 C 0.5824(3) 0.4801(2) 0.70641(18) 0.147(5) Uiso 1 1 d G
C127 C 0.98890(16) 0.35303(16) 0.56928(14) 0.149(6) Uani 1 1 d GU
H12S H 0.9946 0.3932 0.5564 0.223 Uiso 1 1 calc R
H12T H 0.9982 0.3197 0.5403 0.223 Uiso 1 1 calc R
H12U H 1.0245 0.3737 0.6135 0.223 Uiso 1 1 calc R
O24B O 1.0310(13) 0.1991(17) 0.6308(11) 0.105(9) Uani 0.25 1 d P
C14' C 0.6407(10) 0.4447(10) 0.6973(8) 0.024(4) Uiso 0.25 1 d P

loop_
_atom_site_aniso_label
_atom_site_aniso_U_11
_atom_site_aniso_U_22
_atom_site_aniso_U_33
_atom_site_aniso_U_23
_atom_site_aniso_U_13
_atom_site_aniso_U_12
Co1 0.0142(3) 0.0118(3) 0.0130(3) 0.0061(2) 0.0042(2) 0.0075(3)
Co12 0.0128(3) 0.0141(3) 0.0101(3) 0.0043(2) 0.0026(2) 0.0082(3)
Co9 0.0139(3) 0.0130(3) 0.0094(3) 0.0048(2) 0.0034(2) 0.0084(3)
Co7 0.0163(3) 0.0133(3) 0.0107(3) 0.0051(2) 0.0049(2) 0.0084(3)
Co4 0.0148(3) 0.0109(3) 0.0130(3) 0.0043(2) 0.0039(2) 0.0073(3)
Co3 0.0143(3) 0.0123(3) 0.0107(3) 0.0035(2) 0.0028(2) 0.0081(3)
Co2 0.0136(3) 0.0098(3) 0.0104(3) 0.0038(2) 0.0031(2) 0.0063(3)
Co11 0.0143(3) 0.0130(3) 0.0108(3) 0.0055(2) 0.0029(2) 0.0080(3)
Co10 0.0115(3) 0.0136(3) 0.0084(3) 0.0036(2) 0.0015(2) 0.0059(3)
Co8 0.0151(3) 0.0139(3) 0.0093(3) 0.0052(2) 0.0033(2) 0.0084(3)
Co5 0.0165(3) 0.0157(3) 0.0122(3) 0.0058(3) 0.0060(2) 0.0098(3)
Co6 0.0167(3) 0.0148(3) 0.0138(3) 0.0055(3) 0.0057(3) 0.0069(3)
S8 0.0176(5) 0.0146(5) 0.0118(4) 0.0054(4) 0.0044(4) 0.0085(4)
S4 0.0144(5) 0.0134(5) 0.0197(4) 0.0056(4) 0.0051(4) 0.0072(4)
P3 0.0115(5) 0.0115(4) 0.0085(4) 0.0040(4) 0.0028(3) 0.0070(4)
S12 0.0124(4) 0.0187(5) 0.0135(4) 0.0041(4) 0.0020(3) 0.0092(4)
S3 0.0176(5) 0.0154(5) 0.0122(4) 0.0043(4) 0.0028(4) 0.0105(4)
S11 0.0212(5) 0.0205(5) 0.0143(4) 0.0097(4) 0.0059(4) 0.0130(4)
S10 0.0156(5) 0.0211(5) 0.0110(4) 0.0062(4) 0.0045(4) 0.0104(4)
S1 0.0152(5) 0.0141(5) 0.0164(4) 0.0073(4) 0.0047(4) 0.0085(4)
S7 0.0175(5) 0.0167(5) 0.0151(4) 0.0065(4) 0.0059(4) 0.0098(4)
S2 0.0162(5) 0.0136(5) 0.0152(4) 0.0065(4) 0.0054(4) 0.0081(4)
S9 0.0176(5) 0.0149(5) 0.0157(4) 0.0049(4) 0.0050(4) 0.0094(4)
S6 0.0209(5) 0.0157(5) 0.0211(5) 0.0093(4) 0.0104(4) 0.0083(4)
P2 0.0139(5) 0.0114(5) 0.0094(4) 0.0041(4) 0.0030(4) 0.0076(4)
S5 0.0230(5) 0.0200(5) 0.0169(4) 0.0100(4) 0.0059(4) 0.0134(4)
P1 0.0126(5) 0.0105(4) 0.0099(4) 0.0042(4) 0.0030(4) 0.0072(4)
Na1 0.0178(8) 0.0151(8) 0.0145(7) 0.0058(6) 0.0043(6) 0.0102(7)
O27 0.0155(13) 0.0103(13) 0.0089(12) 0.0021(10) 0.0048(10) 0.0079(11)
O29 0.0144(13) 0.0148(14) 0.0089(12) 0.0053(10) 0.0034(10) 0.0088(11)
O3 0.0162(14) 0.0133(13) 0.0074(12) 0.0015(10) 0.0015(10) 0.0081(12)
O21 0.0185(14) 0.0169(14) 0.0112(12) 0.0074(11) 0.0059(11) 0.0134(12)
O23 0.0151(14) 0.0149(14) 0.0124(13) 0.0039(11) 0.0035(11) 0.0047(12)
O18 0.0157(14) 0.0128(13) 0.0118(12) 0.0046(11) 0.0037(11) 0.0091(12)
O14 0.0158(14) 0.0129(13) 0.0125(12) 0.0060(11) 0.0042(11) 0.0083(12)
O9 0.0170(14) 0.0154(14) 0.0106(12) 0.0037(11) 0.0045(11) 0.0081(12)
O16 0.0172(15) 0.0162(15) 0.0196(14) 0.0082(12) 0.0063(12) 0.0084(12)
O26 0.0149(14) 0.0134(13) 0.0123(12) 0.0066(11) 0.0037(11) 0.0077(11)
O22 0.0165(14) 0.0167(14) 0.0123(12) 0.0070(11) 0.0054(11) 0.0109(12)
O20 0.0178(14) 0.0145(14) 0.0173(13) 0.0083(11) 0.0072(11) 0.0101(12)
O7 0.0167(14) 0.0127(13) 0.0098(12) 0.0042(11) 0.0034(10) 0.0085(11)
O17 0.0161(14) 0.0109(13) 0.0129(12) 0.0038(11) 0.0040(11) 0.0073(11)
O10 0.0204(15) 0.0190(15) 0.0102(12) 0.0071(11) 0.0050(11) 0.0123(12)
O15 0.0170(14) 0.0134(14) 0.0094(12) 0.0038(11) 0.0029(10) 0.0083(12)
O175 0.0176(14) 0.0172(15) 0.0186(13) 0.0058(12) 0.0053(12) 0.0118(13)
O5 0.0194(15) 0.0174(14) 0.0139(13) 0.0082(11) 0.0062(11) 0.0094(12)
O28 0.0166(14) 0.0124(13) 0.0086(12) 0.0045(10) 0.0023(10) 0.0084(11)
O31 0.0141(14) 0.0151(14) 0.0109(12) 0.0047(11) 0.0019(11) 0.0073(12)
O4 0.0173(14) 0.0143(14) 0.0133(13) 0.0054(11) 0.0049(11) 0.0094(12)
O12 0.0179(14) 0.0154(14) 0.0132(13) 0.0042(11) 0.0039(11) 0.0103(12)
O2 0.0176(14) 0.0118(14) 0.0181(13) 0.0049(11) 0.0048(11) 0.0079(12)
O11 0.0150(14) 0.0157(14) 0.0128(12) 0.0067(11) 0.0030(11) 0.0084(12)
O30 0.0188(15) 0.0172(15) 0.0192(14) 0.0075(12) 0.0054(12) 0.0110(13)
O13 0.0154(14) 0.0174(15) 0.0176(13) 0.0081(12) 0.0031(11) 0.0102(12)
O8 0.0215(15) 0.0152(14) 0.0091(12) 0.0046(11) 0.0033(11) 0.0085(12)
O1 0.0175(14) 0.0166(14) 0.0163(13) 0.0083(11) 0.0062(11) 0.0115(12)
O19 0.0176(14) 0.0151(14) 0.0118(12) 0.0048(11) 0.0032(11) 0.0095(12)
O6 0.0204(15) 0.0161(14) 0.0159(13) 0.0081(11) 0.0089(11) 0.0103(12)
O40 0.0249(16) 0.0232(16) 0.0173(14) 0.0108(12) 0.0101(12) 0.0140(14)
O39 0.0200(16) 0.0167(15) 0.0307(16) 0.0095(13) 0.0133(13) 0.0098(13)
N1 0.0211(18) 0.0165(18) 0.0166(16) 0.0077(14) 0.0086(14) 0.0087(15)
C1 0.0135(19) 0.0128(19) 0.0139(18) 0.0019(15) 0.0014(15) 0.0075(16)
C11 0.019(2) 0.0129(19) 0.0164(18) 0.0074(16) 0.0067(16) 0.0087(17)
C12 0.015(2) 0.013(2) 0.0189(19) 0.0068(16) 0.0051(16) 0.0084(17)
C66 0.021(2) 0.018(2) 0.0103(17) 0.0060(16) 0.0067(16) 0.0110(18)
C172 0.017(2) 0.0133(19) 0.0172(19) 0.0032(16) 0.0088(16) 0.0081(17)
C65 0.028(2) 0.016(2) 0.020(2) 0.0059(17) 0.0129(18) 0.0110(19)
C41 0.028(2) 0.0134(19) 0.0158(18) 0.0085(16) 0.0112(17) 0.0124(18)
C26 0.0127(19) 0.0148(19) 0.0137(18) 0.0028(15) 0.0026(15) 0.0083(16)
C73 0.020(2) 0.020(2) 0.0115(18) 0.0055(16) 0.0031(16) 0.0097(18)
C61 0.026(2) 0.0143(19) 0.0109(17) 0.0081(15) 0.0086(16) 0.0120(18)
C32 0.019(2) 0.016(2) 0.0188(19) 0.0067(17) 0.0035(16) 0.0123(18)
C35 0.026(2) 0.023(2) 0.0153(19) 0.0056(17) 0.0000(17) 0.015(2)
N6 0.046(3) 0.037(2) 0.0200(19) 0.0122(18) 0.0097(18) 0.024(2)
C22 0.018(2) 0.0122(19) 0.0122(17) 0.0057(15) 0.0039(15) 0.0075(16)
C13 0.017(2) 0.014(2) 0.020(2) 0.0064(17) 0.0048(16) 0.0064(17)
C91 0.0132(19) 0.0150(19) 0.0099(17) 0.0043(15) 0.0032(14) 0.0060(16)
N3 0.022(2) 0.025(2) 0.035(2) -0.0027(18) 0.0075(17) 0.0127(18)
C6 0.017(2) 0.0145(19) 0.0164(18) 0.0064(16) 0.0046(16) 0.0108(17)
C96 0.018(2) 0.019(2) 0.0113(18) 0.0068(16) 0.0032(15) 0.0077(17)
C81 0.020(2) 0.023(2) 0.0112(17) 0.0078(16) 0.0036(15) 0.0181(18)
C111 0.018(2) 0.020(2) 0.0124(17) 0.0082(16) 0.0079(15) 0.0125(17)
C74 0.019(2) 0.024(2) 0.0146(19) 0.0073(17) 0.0064(17) 0.0092(18)
C85 0.021(2) 0.015(2) 0.0128(18) 0.0002(16) -0.0018(16) 0.0084(18)
C31 0.016(2) 0.017(2) 0.0190(19) 0.0048(16) 0.0043(16) 0.0132(17)
C15 0.020(2) 0.016(2) 0.0177(19) 0.0073(16) 0.0065(16) 0.0097(17)
C101 0.019(2) 0.019(2) 0.0104(17) 0.0044(16) 0.0025(15) 0.0136(18)
C21 0.020(2) 0.0100(18) 0.0163(18) 0.0067(15) 0.0086(16) 0.0076(16)
C83 0.022(2) 0.027(2) 0.0124(18) 0.0066(17) 0.0051(16) 0.0151(19)
C62 0.018(2) 0.015(2) 0.0162(18) 0.0062(16) 0.0074(16) 0.0075(17)
C23 0.020(2) 0.016(2) 0.0174(19) 0.0063(16) 0.0103(16) 0.0111(17)
C51 0.0130(19) 0.020(2) 0.0136(18) 0.0053(16) 0.0040(15) 0.0072(17)
C71 0.0129(19) 0.021(2) 0.0112(17) 0.0070(16) 0.0032(15) 0.0100(17)
C16 0.0137(19) 0.0141(19) 0.0132(17) 0.0061(15) 0.0028(15) 0.0049(16)
C112 0.018(2) 0.017(2) 0.0147(18) 0.0017(16) 0.0043(16) 0.0102(17)
C105 0.017(2) 0.030(2) 0.0141(19) 0.0066(18) 0.0011(16) 0.0147(19)
C63 0.023(2) 0.018(2) 0.027(2) 0.0078(18) 0.0117(18) 0.0124(19)
C2 0.0132(19) 0.0134(19) 0.0163(18) 0.0053(16) 0.0036(15) 0.0078(16)
C84 0.029(2) 0.023(2) 0.0117(19) 0.0031(17) 0.0030(17) 0.016(2)
C4 0.028(2) 0.021(2) 0.024(2) 0.0091(18) 0.0130(19) 0.018(2)
C82 0.0148(19) 0.018(2) 0.0081(17) 0.0025(15) -0.0005(14) 0.0102(17)
C36 0.019(2) 0.016(2) 0.0183(19) 0.0058(16) 0.0042(16) 0.0114(18)
C72 0.019(2) 0.016(2) 0.0163(19) 0.0089(17) 0.0042(16) 0.0068(17)
C92 0.016(2) 0.020(2) 0.0143(18) 0.0053(16) 0.0032(16) 0.0071(17)
C86 0.017(2) 0.022(2) 0.0118(17) 0.0062(16) 0.0037(15) 0.0152(18)
C46 0.026(2) 0.019(2) 0.018(2) 0.0088(17) 0.0082(17) 0.0138(19)
C129 0.023(2) 0.016(2) 0.0149(18) 0.0079(16) 0.0012(16) 0.0116(18)
C42 0.025(2) 0.018(2) 0.020(2) 0.0103(17) 0.0108(18) 0.0112(19)
C56 0.016(2) 0.016(2) 0.0141(18) 0.0061(16) 0.0045(15) 0.0081(17)
C3 0.021(2) 0.013(2) 0.024(2) 0.0068(17) 0.0052(17) 0.0095(18)
C106 0.018(2) 0.021(2) 0.0131(18) 0.0058(16) 0.0038(16) 0.0113(18)
C93 0.031(2) 0.035(3) 0.017(2) 0.0120(19) 0.0127(18) 0.023(2)
C5 0.020(2) 0.017(2) 0.0190(19) 0.0054(17) 0.0078(17) 0.0121(18)
C55 0.021(2) 0.019(2) 0.020(2) 0.0053(17) 0.0085(17) 0.0095(18)
C33 0.019(2) 0.017(2) 0.027(2) 0.0079(18) 0.0013(18) 0.0075(18)
C122 0.023(2) 0.022(2) 0.018(2) 0.0061(18) 0.0063(17) 0.0091(19)
C64 0.026(2) 0.018(2) 0.024(2) 0.0030(18) 0.0142(19) 0.0121(19)
C14 0.020(2) 0.014(2) 0.020(2) 0.0081(17) 0.0034(17) 0.0077(18)
N2 0.020(2) 0.038(2) 0.0219(19) -0.0040(18) 0.0041(16) 0.0075(18)
C102 0.020(2) 0.019(2) 0.0123(18) 0.0051(16) 0.0050(16) 0.0125(18)
C25 0.021(2) 0.022(2) 0.0111(18) 0.0029(16) 0.0010(16) 0.0106(18)
C103 0.028(2) 0.034(3) 0.017(2) 0.0142(19) 0.0083(18) 0.022(2)
C94 0.031(3) 0.038(3) 0.018(2) 0.018(2) 0.0091(18) 0.022(2)
C34 0.026(2) 0.015(2) 0.022(2) 0.0033(18) -0.0030(18) 0.0093(19)
C75 0.016(2) 0.029(2) 0.018(2) 0.0143(18) 0.0042(16) 0.0111(19)
C20 0.030(3) 0.013(2) 0.029(2) 0.0033(18) 0.007(2) 0.0093(19)
C116 0.021(2) 0.020(2) 0.020(2) 0.0054(17) 0.0081(17) 0.0117(19)
C104 0.023(2) 0.037(3) 0.0149(19) 0.0114(19) 0.0059(17) 0.020(2)
C123 0.031(3) 0.018(2) 0.026(2) 0.0114(18) 0.019(2) 0.015(2)
C54 0.017(2) 0.024(2) 0.022(2) 0.0068(18) 0.0098(17) 0.0103(18)
C130 0.021(2) 0.025(2) 0.025(2) 0.0084(19) 0.0087(18) 0.015(2)
C45 0.034(3) 0.029(3) 0.019(2) 0.014(2) 0.0070(19) 0.012(2)
C113 0.022(2) 0.030(3) 0.028(2) -0.002(2) 0.0032(19) 0.016(2)
C53 0.020(2) 0.017(2) 0.021(2) 0.0089(17) 0.0080(17) 0.0058(18)
C76 0.019(2) 0.015(2) 0.0190(19) 0.0075(17) 0.0066(16) 0.0097(17)
C95 0.039(3) 0.045(3) 0.020(2) 0.017(2) 0.015(2) 0.031(3)
C52 0.022(2) 0.014(2) 0.0188(19) 0.0050(16) 0.0103(17) 0.0062(17)
C27 0.027(2) 0.027(2) 0.018(2) 0.0014(19) 0.0067(18) 0.012(2)
C43 0.028(2) 0.025(2) 0.024(2) 0.0131(19) 0.0118(19) 0.009(2)
C17 0.024(2) 0.016(2) 0.030(2) 0.0061(19) 0.0040(19) 0.0112(19)
C24 0.023(2) 0.018(2) 0.0167(19) 0.0037(17) 0.0075(17) 0.0129(18)
C18 0.030(3) 0.017(2) 0.058(3) 0.017(2) 0.024(2) 0.013(2)
C7 0.047(3) 0.032(3) 0.040(3) 0.021(2) 0.029(3) 0.030(3)
C128 0.020(3) 0.044(3) 0.024(2) 0.018(2) 0.003(2) 0.003(2)
C44 0.038(3) 0.032(3) 0.024(2) 0.016(2) 0.012(2) 0.011(2)
C144 0.035(3) 0.042(3) 0.026(2) 0.015(2) 0.014(2) 0.019(2)
C77 0.035(3) 0.035(3) 0.0107(19) 0.0068(19) 0.0065(18) 0.017(2)
C67 0.029(3) 0.027(3) 0.040(3) -0.002(2) 0.017(2) 0.015(2)
C57 0.037(3) 0.027(3) 0.034(2) 0.015(2) 0.026(2) 0.018(2)
C107 0.028(3) 0.049(3) 0.017(2) 0.013(2) 0.0032(19) 0.023(2)
C87 0.041(3) 0.026(3) 0.013(2) -0.0012(19) 0.0057(19) 0.015(2)
N4 0.064(4) 0.062(4) 0.042(3) 0.016(3) 0.019(3) 0.040(3)
C132 0.023(3) 0.038(3) 0.036(3) 0.003(2) 0.011(2) 0.017(2)
C19 0.034(3) 0.021(3) 0.039(3) -0.001(2) -0.003(2) 0.012(2)
C115 0.027(3) 0.022(3) 0.037(3) -0.003(2) 0.008(2) 0.011(2)
C114 0.019(2) 0.026(3) 0.049(3) -0.010(2) -0.001(2) 0.011(2)
C29 0.031(3) 0.042(3) 0.020(2) -0.010(2) 0.002(2) 0.018(2)
C69 0.041(3) 0.053(3) 0.030(3) 0.010(2) 0.020(2) 0.035(3)
C60 0.055(4) 0.034(3) 0.032(3) 0.012(2) 0.028(3) 0.020(3)
C109 0.040(3) 0.062(4) 0.031(3) 0.026(3) 0.006(2) 0.034(3)
N8 0.062(4) 0.060(4) 0.063(3) 0.039(3) 0.036(3) 0.035(3)
C37 0.039(3) 0.020(3) 0.026(2) 0.005(2) -0.011(2) 0.003(2)
C58 0.069(4) 0.037(3) 0.059(4) 0.029(3) 0.052(3) 0.031(3)
C47 0.051(4) 0.053(4) 0.032(3) 0.031(3) 0.018(3) 0.015(3)
C30 0.039(3) 0.048(3) 0.027(3) -0.008(2) 0.003(2) 0.029(3)
C68 0.090(5) 0.041(3) 0.067(4) 0.025(3) 0.055(4) 0.052(4)
C110 0.033(3) 0.072(4) 0.028(3) 0.025(3) 0.000(2) 0.019(3)
C126 0.040(3) 0.052(4) 0.033(3) 0.005(3) 0.009(3) 0.004(3)
C89 0.048(3) 0.034(3) 0.013(2) -0.005(2) 0.001(2) 0.010(3)
C38 0.067(4) 0.018(3) 0.030(3) 0.003(2) -0.006(3) -0.001(3)
C59 0.038(3) 0.040(3) 0.056(3) 0.018(3) 0.035(3) 0.021(3)
C121 0.071(4) 0.024(3) 0.033(3) 0.016(2) 0.025(3) 0.012(3)
C10 0.070(4) 0.065(4) 0.066(4) 0.036(4) 0.042(4) 0.062(4)
C9 0.111(6) 0.063(4) 0.082(5) 0.050(4) 0.078(5) 0.074(5)
C137 0.043(3) 0.047(4) 0.054(4) 0.014(3) 0.006(3) 0.026(3)
C97 0.091(5) 0.102(6) 0.036(3) 0.051(4) 0.042(3) 0.079(5)
O24A 0.046(3) 0.077(4) 0.062(3) 0.056(3) 0.005(2) 0.002(2)
C143 0.053(4) 0.047(4) 0.055(4) 0.003(3) 0.023(3) 0.026(3)
C108 0.066(4) 0.076(5) 0.018(2) 0.014(3) 0.009(3) 0.046(4)
C28 0.080(5) 0.043(3) 0.030(3) 0.012(3) 0.032(3) 0.027(3)
C8 0.079(5) 0.035(3) 0.060(4) 0.015(3) 0.036(4) 0.038(3)
O38 0.120(5) 0.095(5) 0.065(4) -0.015(3) 0.026(4) 0.064(4)
O33 0.170(7) 0.144(7) 0.058(4) 0.027(4) 0.022(4) 0.125(6)
C80 0.113(6) 0.058(4) 0.020(3) 0.017(3) 0.018(3) 0.036(4)
C117 0.027(3) 0.034(4) 0.087(5) -0.030(3) -0.014(3) 0.014(3)
C39 0.086(5) 0.034(3) 0.019(3) 0.004(2) -0.015(3) -0.006(3)
C79 0.054(4) 0.086(6) 0.023(3) 0.004(3) -0.002(3) 0.007(4)
C131 0.038(4) 0.033(4) 0.094(6) -0.025(4) 0.025(4) 0.005(3)
C70 0.050(3) 0.056(4) 0.083(4) -0.010(3) 0.028(3) 0.030(3)
C88 0.086(4) 0.053(3) 0.030(3) 0.015(2) 0.026(3) 0.014(3)
C50 0.068(5) 0.079(5) 0.045(4) 0.040(4) 0.033(3) 0.032(4)
C78 0.154(8) 0.110(7) 0.018(3) 0.020(4) 0.024(4) 0.106(7)
C49 0.055(4) 0.125(7) 0.044(4) 0.060(5) 0.013(3) 0.012(5)
C48 0.108(6) 0.066(5) 0.065(5) 0.057(4) 0.045(5) 0.037(5)
C120 0.053(5) 0.048(4) 0.060(5) 0.005(4) -0.003(4) -0.022(4)
C90 0.068(5) 0.083(6) 0.049(4) -0.032(4) -0.002(3) 0.054(5)
C40 0.038(4) 0.065(5) 0.059(4) 0.006(4) -0.023(3) 0.001(4)
C125 0.103(7) 0.074(6) 0.107(7) 0.059(6) 0.064(6) 0.041(5)
C119 0.086(6) 0.048(5) 0.048(4) -0.009(3) -0.015(4) 0.007(4)
C98 0.100(4) 0.087(4) 0.040(3) 0.031(3) 0.033(3) 0.061(3)
C124 0.096(7) 0.106(8) 0.087(6) 0.059(6) 0.029(5) 0.068(6)
C145 0.243(13) 0.136(9) 0.076(6) 0.090(6) 0.105(8) 0.150(10)
C118 0.076(4) 0.089(5) 0.112(5) 0.009(3) 0.020(4) 0.051(4)
C100 0.107(5) 0.130(5) 0.066(4) 0.047(4) 0.036(3) 0.073(4)
C99 0.162(6) 0.141(6) 0.108(5) 0.082(5) 0.076(5) 0.045(4)
C127 0.055(5) 0.157(11) 0.086(7) -0.056(7) 0.011(5) 0.007(6)
O24B 0.067(15) 0.16(3) 0.060(14) 0.044(16) -0.001(12) 0.054(17)

loop_
_atom_type_symbol
_atom_type_description
_atom_type_scat_dispersion_real
_atom_type_scat_dispersion_imag
_atom_type_scat_source
C C 0.0181 0.0091 'International Tables Vol C Tables 4.2.6.8 and 6.1.1.4'
H H 0.0000 0.0000 'International Tables Vol C Tables 4.2.6.8 and 6.1.1.4'
Co Co -2.3653 3.6143 'International Tables Vol C Tables 4.2.6.8 and 6.1.1.4'
N N 0.0311 0.0180 'International Tables Vol C Tables 4.2.6.8 and 6.1.1.4'
O O 0.0492 0.0322 'International Tables Vol C Tables 4.2.6.8 and 6.1.1.4'
S S 0.3331 0.5567 'International Tables Vol C Tables 4.2.6.8 and 6.1.1.4'
P P 0.2955 0.4335 'International Tables Vol C Tables 4.2.6.8 and 6.1.1.4'
Na Na 0.1353 0.1239 'International Tables Vol C Tables 4.2.6.8 and 6.1.1.4'

loop_
_geom_angle_atom_site_label_1
_geom_angle_atom_site_label_2
_geom_angle_atom_site_label_3
_geom_angle
_geom_angle_site_symmetry_1
_geom_angle_site_symmetry_3
O1 Co1 O14 75.6 . .
O1 Co1 O2 99.5 . .
O14 Co1 O2 96.8 . .
O1 Co1 N1 174.2 . .
O14 Co1 N1 99.2 . .
O2 Co1 N1 83.5 . .
O1 Co1 O13 87.5 . .
O14 Co1 O13 93.0 . .
O2 Co1 O13 169.1 . .
N1 Co1 O13 90.3 . .
O1 Co1 S1 78.98(3) . .
O14 Co1 S1 154.00(4) . .
O2 Co1 S1 82.10(3) . .
N1 Co1 S1 106.42(3) . .
O13 Co1 S1 91.11(3) . .
O12 Co12 O175 174.0 . .
O12 Co12 O23 83.3 . .
O175 Co12 O23 92.9 . .
O12 Co12 O11 91.0 . .
O175 Co12 O11 92.7 . .
O23 Co12 O11 174.2 . .
O12 Co12 O29 95.7 . .
O175 Co12 O29 88.2 . .
O23 Co12 O29 79.5 . .
O11 Co12 O29 102.4 . .
O12 Co12 S12 84.28(3) . .
O175 Co12 S12 91.31(3) . .
O23 Co12 S12 93.66(4) . .
O11 Co12 S12 84.44(3) . .
O29 Co12 S12 173.12(4) . .
O9 Co9 O12 96.4 . .
O9 Co9 O22 165.8 . .
O12 Co9 O22 96.4 . .
O9 Co9 O27 77.0 . .
O12 Co9 O27 101.2 . .
O22 Co9 O27 94.6 . .
O9 Co9 O21 100.0 . .
O12 Co9 O21 163.3 . .
O22 Co9 O21 67.7 . .
O27 Co9 O21 85.7 . .
O9 Co9 S9 80.73(3) . .
O12 Co9 S9 81.55(3) . .
O22 Co9 S9 107.16(3) . .
O27 Co9 S9 157.68(4) . .
O21 Co9 S9 97.83(3) . .
O9 Co9 P2 132.97(4) . .
O12 Co9 P2 130.38(3) . .
O22 Co9 P2 34.00(2) . .
O27 Co9 P2 87.86(3) . .
O21 Co9 P2 33.85(2) . .
S9 Co9 P2 107.37(4) . .
O6 Co7 O23 102.8 . .
O6 Co7 O22 87.8 . .
O23 Co7 O22 87.6 . .
O6 Co7 O7 93.2 . .
O23 Co7 O7 153.7 . .
O22 Co7 O7 114.1 . .
O6 Co7 O29 173.9 . .
O23 Co7 O29 79.2 . .
O22 Co7 O29 86.5 . .
O7 Co7 O29 87.1 . .
O6 Co7 S7 85.40(3) . .
O23 Co7 S7 82.19(3) . .
O22 Co7 S7 166.12(4) . .
O7 Co7 S7 78.43(3) . .
O29 Co7 S7 100.66(3) . .
O40 Co4 O4 171.7 . .
O40 Co4 O17 84.2 . .
O4 Co4 O17 102.7 . .
O40 Co4 O2 92.4 . .
O4 Co4 O2 91.5 . .
O17 Co4 O2 95.6 . .
O40 Co4 O20 89.1 . .
O4 Co4 O20 87.0 . .
O17 Co4 O20 84.8 . .
O2 Co4 O20 178.5 . .
O40 Co4 S4 89.77(4) . .
O4 Co4 S4 83.47(3) . .
O17 Co4 S4 173.70(4) . .
O2 Co4 S4 82.86(3) . .
O20 Co4 S4 96.90(3) . .
O15 Co3 O4 108.9 . .
O15 Co3 O21 90.6 . .
O4 Co3 O21 84.1 . .
O15 Co3 O3 92.1 . .
O4 Co3 O3 94.0 . .
O21 Co3 O3 177.1 . .
O15 Co3 O16 88.7 . .
O4 Co3 O16 154.5 . .
O21 Co3 O16 77.3 . .
O3 Co3 O16 103.8 . .
O15 Co3 S3 167.01(4) . .
O4 Co3 S3 82.84(3) . .
O21 Co3 S3 96.14(3) . .
O3 Co3 S3 81.38(3) . .
O16 Co3 S3 82.03(3) . .
O15 Co3 Na1 48.7 . .
O4 Co3 Na1 130.0 . .
O21 Co3 Na1 57.2 . .
O3 Co3 Na1 125.6 . .
O16 Co3 Na1 50.4 . .
S3 Co3 Na1 127.49(3) . .
O1 Co2 O3 97.7 . .
O1 Co2 O14 75.0 . .
O3 Co2 O14 97.4 . .
O1 Co2 O26 161.7 . 2_656
O3 Co2 O26 97.2 . 2_656
O14 Co2 O26 113.4 . 2_656
O1 Co2 O28 99.9 . 2_656
O3 Co2 O28 162.4 . 2_656
O14 Co2 O28 86.0 . 2_656
O26 Co2 O28 65.8 2_656 2_656
O1 Co2 S2 78.03(3) . .
O3 Co2 S2 83.38(3) . .
O14 Co2 S2 152.87(4) . .
O26 Co2 S2 93.29(3) 2_656 .
O28 Co2 S2 101.42(3) 2_656 .
O1 Co2 P3 132.70(4) . 2_656
O3 Co2 P3 129.55(3) . 2_656
O14 Co2 P3 97.83(3) . 2_656
O26 Co2 P3 33.17(2) 2_656 2_656
O28 Co2 P3 32.97(3) 2_656 2_656
S2 Co2 P3 102.47(3) . 2_656
O28 Co11 O11 99.9 . .
O28 Co11 O10 103.1 . .
O11 Co11 O10 100.6 . .
O28 Co11 O30 86.8 . .
O11 Co11 O30 96.3 . .
O10 Co11 O30 158.5 . .
O28 Co11 O13 85.3 . 2_656
O11 Co11 O13 154.8 . 2_656
O10 Co11 O13 102.2 . 2_656
O30 Co11 O13 59.2 . 2_656
O28 Co11 S11 170.54(4) . .
O11 Co11 S11 85.20(3) . .
O10 Co11 S11 83.54(3) . .
O30 Co11 S11 84.74(3) . .
O13 Co11 S11 86.75(3) 2_656 .
O9 Co10 O18 159.4 . 2_656
O9 Co10 O10 96.7 . .
O18 Co10 O10 103.0 2_656 .
O9 Co10 O27 77.2 . .
O18 Co10 O27 106.0 2_656 .
O10 Co10 O27 96.1 . .
O9 Co10 O16 79.9 . .
O18 Co10 O16 80.1 2_656 .
O10 Co10 O16 175.3 . .
O27 Co10 O16 86.4 . .
O9 Co10 S10 81.00(3) . .
O18 Co10 S10 95.41(3) 2_656 .
O10 Co10 S10 83.48(3) . .
O27 Co10 S10 158.00(4) . .
O16 Co10 S10 92.72(3) . .
O9 Co10 Na1 97.4 . .
O18 Co10 Na1 72.2 2_656 .
O10 Co10 Na1 136.1 . .
O27 Co10 Na1 47.8 . .
O16 Co10 Na1 48.1 . .
S10 Co10 Na1 139.77(3) . .
O7 Co8 O31 170.8 . .
O7 Co8 O8 99.0 . .
O31 Co8 O8 90.1 . .
O7 Co8 O26 90.8 . .
O31 Co8 O26 80.0 . .
O8 Co8 O26 169.2 . .
O7 Co8 O19 94.2 . .
O31 Co8 O19 87.1 . .
O8 Co8 O19 76.7 . .
O26 Co8 O19 98.3 . .
O7 Co8 S8 85.57(3) . .
O31 Co8 S8 96.93(3) . .
O8 Co8 S8 79.74(3) . .
O26 Co8 S8 105.58(3) . .
O19 Co8 S8 156.12(4) . .
O7 Co8 Na1 126.8 . .
O31 Co8 Na1 47.3 . .
O8 Co8 Na1 112.6 . .
O26 Co8 Na1 57.3 . .
O19 Co8 Na1 56.2 . .
S8 Co8 Na1 139.73(3) . .
O8 Co5 O5 99.5 . .
O8 Co5 O17 127.5 . .
O5 Co5 O17 132.8 . .
O8 Co5 O19 77.8 . .
O5 Co5 O19 103.4 . .
O17 Co5 O19 91.5 . .
O8 Co5 S5 80.23(3) . .
O5 Co5 S5 80.58(3) . .
O17 Co5 S5 101.61(3) . .
O19 Co5 S5 157.98(4) . .
O5 Co6 O39 87.9 . .
O5 Co6 N2 173.8 . .
O39 Co6 N2 98.2 . .
O5 Co6 O20 86.6 . .
O39 Co6 O20 88.5 . .
N2 Co6 O20 94.4 . .
O5 Co6 O6 88.0 . .
O39 Co6 O6 161.4 . .
N2 Co6 O6 85.8 . .
O20 Co6 O6 109.3 . .
O5 Co6 S6 82.77(3) . .
O39 Co6 S6 81.11(3) . .
N2 Co6 S6 97.22(4) . .
O20 Co6 S6 165.39(4) . .
O6 Co6 S6 80.42(3) . .
C66 S8 C72 106.25(6) . .
C66 S8 Co8 90.89(4) . .
C72 S8 Co8 96.06(4) . .
C32 S4 C12 99.44(5) . .
C32 S4 Co4 94.74(4) . .
C12 S4 Co4 96.28(5) . .
O29 P3 O28 111.93(6) . .
O29 P3 O27 109.27(6) . .
O28 P3 O27 110.54(6) . .
O29 P3 O26 112.34(6) . .
O28 P3 O26 103.74(6) . .
O27 P3 O26 108.89(6) . .
O29 P3 Co2 134.88(5) . 2_656
O28 P3 Co2 55.85(4) . 2_656
O27 P3 Co2 115.62(5) . 2_656
O26 P3 Co2 48.63(3) . 2_656
O29 P3 Na1 125.80(5) . .
O28 P3 Na1 122.2 . .
O27 P3 Na1 50.1 . .
O26 P3 Na1 58.8 . .
Co2 P3 Na1 82.77(3) 2_656 .
C106 S12 C112 102.62(14) . .
C106 S12 Co12 95.51(14) . .
C112 S12 Co12 94.31(4) . .
C36 S3 C26 102.02(14) . .
C36 S3 Co3 95.62(4) . .
C26 S3 Co3 97.05(13) . .
C102 S11 C96 102.45(6) . .
C102 S11 Co11 94.57(4) . .
C96 S11 Co11 95.81(4) . .
C82 S10 C92 101.74(5) . .
C82 S10 Co10 94.86(4) . .
C92 S10 Co10 93.74(4) . .
C16 S1 C2 102.65(18) . .
C16 S1 Co1 93.40(14) . .
C2 S1 Co1 95.52(13) . .
C62 S7 C56 100.14(5) . .
C62 S7 Co7 98.91(4) . .
C56 S7 Co7 93.10(4) . .
C6 S2 C22 99.74(13) . .
C6 S2 Co2 96.66(4) . .
C22 S2 Co2 92.18(13) . .
C116 S9 C86 102.35(14) . .
C116 S9 Co9 94.05(15) . .
C86 S9 Co9 94.08(4) . .
C42 S6 C52 102.58(15) . .
C42 S6 Co6 93.45(4) . .
C52 S6 Co6 98.69(13) . .
O19 P2 O20 107.08(6) . .
O19 P2 O21 111.58(6) . .
O20 P2 O21 113.60(6) . .
O19 P2 O22 110.00(6) . .
O20 P2 O22 111.63(6) . .
O21 P2 O22 102.99(6) . .
O19 P2 Co9 120.30(5) . .
O20 P2 Co9 132.52(5) . .
O21 P2 Co9 52.57(3) . .
O22 P2 Co9 50.69(3) . .
O19 P2 Na1 55.6 . .
O20 P2 Na1 140.23(5) . .
O21 P2 Na1 57.7 . .
O22 P2 Na1 108.1 . .
Co9 P2 Na1 76.50(3) . .
C46 S5 C76 100.87(14) . .
C46 S5 Co5 93.70(4) . .
C76 S5 Co5 93.41(13) . .
O18 P1 O14 110.90(6) . .
O18 P1 O15 112.13(6) . .
O14 P1 O15 107.88(6) . .
O18 P1 O17 108.80(6) . .
O14 P1 O17 106.66(6) . .
O15 P1 O17 110.34(6) . .
O18 P1 Na1 71.2 . 2_656
O14 P1 Na1 101.2 . 2_656
O15 P1 Na1 48.0 . 2_656
O17 P1 Na1 149.6 . 2_656
O31 Na1 O15 87.4 . .
O31 Na1 O27 122.7 . .
O15 Na1 O27 141.4 . .
O31 Na1 O16 158.6 . .
O15 Na1 O16 78.5 . .
O27 Na1 O16 77.3 . .
O31 Na1 O19 70.1 . .
O15 Na1 O19 78.3 . .
O27 Na1 O19 89.4 . .
O16 Na1 O19 121.5 . .
O31 Na1 O26 63.8 . .
O15 Na1 O26 145.7 . .
O27 Na1 O26 59.2 . .
O16 Na1 O26 134.2 . .
O19 Na1 O26 74.7 . .
O31 Na1 O15 74.2 . 2_656
O15 Na1 O15 105.5 . 2_656
O27 Na1 O15 105.8 . 2_656
O16 Na1 O15 94.1 . 2_656
O19 Na1 O15 143.9 . 2_656
O26 Na1 O15 85.1 . 2_656
O31 Na1 O21 125.9 . .
O15 Na1 O21 71.9 . .
O27 Na1 O21 70.7 . .
O16 Na1 O21 64.7 . .
O19 Na1 O21 57.2 . .
O26 Na1 O21 109.1 . .
O15 Na1 O21 158.7 2_656 .
O31 Na1 Na1 74.2 . 2_656
O15 Na1 Na1 57.2 . 2_656
O27 Na1 Na1 147.4 . 2_656
O16 Na1 Na1 84.7 . 2_656
O19 Na1 Na1 123.2 . 2_656
O26 Na1 Na1 124.5 . 2_656
O15 Na1 Na1 48.3 2_656 2_656
O21 Na1 Na1 124.9 . 2_656
O31 Na1 P3 93.7 . .
O15 Na1 P3 157.0 . .
O27 Na1 P3 29.2 . .
O16 Na1 P3 105.6 . .
O19 Na1 P3 80.4 . .
O26 Na1 P3 30.1 . .
O15 Na1 P3 96.9 2_656 .
O21 Na1 P3 89.1 . .
Na1 Na1 P3 144.9 2_656 .
O31 Na1 Co8 39.6 . .
O15 Na1 Co8 103.9 . .
O27 Na1 Co8 89.8 . .
O16 Na1 Co8 160.2 . .
O19 Na1 Co8 42.3 . .
O26 Na1 Co8 42.0 . .
O15 Na1 Co8 104.0 2_656 .
O21 Na1 Co8 97.1 . .
Na1 Na1 Co8 113.4 2_656 .
P3 Na1 Co8 64.61(2) . .
O31 Na1 Co3 126.6 . .
O15 Na1 Co3 41.1 . .
O27 Na1 Co3 101.8 . .
O16 Na1 Co3 46.0 . .
O19 Na1 Co3 83.5 . .
O26 Na1 Co3 150.6 . .
O15 Na1 Co3 123.3 2_656 .
O21 Na1 Co3 41.6 . .
Na1 Na1 Co3 84.0 2_656 .
P3 Na1 Co3 127.48(2) . .
Co8 Na1 Co3 124.76(2) . .
P3 O27 Co10 133.89(4) . .
P3 O27 Co9 121.78(4) . .
Co10 O27 Co9 96.32(3) . .
P3 O27 Na1 100.7 . .
Co10 O27 Na1 91.5 . .
Co9 O27 Na1 105.9 . .
P3 O29 Co12 122.69(4) . .
P3 O29 Co7 130.18(4) . .
Co12 O29 Co7 98.85(3) . .
C21 O3 Co2 119.28(18) . .
C21 O3 Co3 120.76(18) . .
Co2 O3 Co3 119.09(3) . .
P2 O21 Co3 131.11(4) . .
P2 O21 Co9 93.58(4) . .
Co3 O21 Co9 135.30(3) . .
P2 O21 Na1 93.3 . .
Co3 O21 Na1 81.2 . .
Co9 O21 Na1 97.6 . .
C128 O23 Co7 128.1 . .
C128 O23 Co12 128.0 . .
Co7 O23 Co12 102.42(3) . .
P1 O18 Co10 140.99(5) . 2_656
P1 O14 Co1 132.08(5) . .
P1 O14 Co2 124.60(5) . .
Co1 O14 Co2 101.92(3) . .
C81 O9 Co9 125.6 . .
C81 O9 Co10 125.1 . .
Co9 O9 Co10 108.73(3) . .
C172 O16 Co3 105.3 . .
C172 O16 Co10 106.6 . .
Co3 O16 Co10 147.81(3) . .
C172 O16 Na1 112.9 . .
Co3 O16 Na1 83.6 . .
Co10 O16 Na1 87.4 . .
P3 O26 Co8 129.51(4) . .
P3 O26 Co2 98.19(4) . 2_656
Co8 O26 Co2 131.63(3) . 2_656
P3 O26 Na1 91.1 . .
Co8 O26 Na1 80.8 . .
Co2 O26 Na1 109.3 2_656 .
P2 O22 Co7 122.15(4) . .
P2 O22 Co9 95.32(4) . .
Co7 O22 Co9 122.84(3) . .
P2 O20 Co6 113.54(4) . .
P2 O20 Co4 123.15(4) . .
Co6 O20 Co4 120.00(3) . .
C61 O7 Co8 117.81(18) . .
C61 O7 Co7 122.60(18) . .
Co8 O7 Co7 115.96(3) . .
P1 O17 Co5 123.63(5) . .
P1 O17 Co4 126.04(4) . .
Co5 O17 Co4 102.84(3) . .
C91 O10 Co11 119.6 . .
C91 O10 Co10 119.6 . .
Co11 O10 Co10 120.77(3) . .
P1 O15 Co3 121.66(5) . .
P1 O15 Na1 135.1 . .
Co3 O15 Na1 90.2 . .
P1 O15 Na1 106.7 . 2_656
Co3 O15 Na1 122.1 . 2_656
Na1 O15 Na1 74.5 . 2_656
C130 O175 Co12 121.1 . .
C41 O5 Co5 124.18(19) . .
C41 O5 Co6 117.01(19) . .
Co5 O5 Co6 112.26(3) . .
P3 O28 Co11 124.18(5) . .
P3 O28 Co2 91.18(4) . 2_656
Co11 O28 Co2 137.43(3) . 2_656
C172 O31 Co8 127.76(6) 2_656 .
C172 O31 Na1 135.7 2_656 .
Co8 O31 Na1 93.1 . .
C31 O4 Co4 117.4 . .
C31 O4 Co3 118.7 . .
Co4 O4 Co3 118.72(3) . .
C111 O12 Co9 121.9 . .
C111 O12 Co12 116.3 . .
Co9 O12 Co12 117.29(3) . .
C11 O2 Co1 119.3 . .
C11 O2 Co4 119.3 . .
Co1 O2 Co4 120.60(3) . .
C101 O11 Co11 118.17(18) . .
C101 O11 Co12 117.03(18) . .
Co11 O11 Co12 124.59(3) . .
C129 O30 Co11 92.4 . .
C129 O13 Co1 121.41(7) 2_656 .
C129 O13 Co11 86.54(7) 2_656 2_656
Co1 O13 Co11 134.92(3) . 2_656
C71 O8 Co5 126.08(18) . .
C71 O8 Co8 125.74(18) . .
Co5 O8 Co8 107.86(3) . .
C1 O1 Co1 124.6 . .
C1 O1 Co2 126.5 . .
Co1 O1 Co2 105.25(3) . .
P2 O19 Co8 148.48(4) . .
P2 O19 Co5 107.68(4) . .
Co8 O19 Co5 97.67(3) . .
P2 O19 Na1 95.5 . .
Co8 O19 Na1 81.5 . .
Co5 O19 Na1 130.2 . .
C51 O6 Co7 117.47(19) . .
C51 O6 Co6 119.40(18) . .
Co7 O6 Co6 122.81(3) . .
C123 O40 Co4 121.2 . .
C123 O39 Co6 124.5 . .
C122 N1 C121 109.7(3) . .
C122 N1 Co1 116.62(17) . .
C121 N1 Co1 110.3(2) . .
O1 C1 C2 122.37(16) . .
O1 C1 C6 120.6 . .
C2 C1 C6 117.01(16) . .
O2 C11 C16 123.76(16) . .
O2 C11 C12 121.5 . .
C16 C11 C12 114.69(16) . .
C13 C12 C11 122.24(18) . .
C13 C12 S4 118.01(18) . .
C11 C12 S4 119.7 . .
C65 C66 C61 121.05(16) . .
C65 C66 S8 118.2 . .
C61 C66 S8 120.56(17) . .
O31 C172 O16 125.0 2_656 .
O31 C172 H172 117.5 2_656 .
O16 C172 H172 117.5 . .
C64 C65 C66 122.01(17) . .
C64 C65 H65 119.0 . .
C66 C65 H65 119.0 . .
O5 C41 C46 122.0(3) . .
O5 C41 C42 121.0(3) . .
C46 C41 C42 117.0(3) . .
C25 C26 C21 122.4(3) . .
C25 C26 S3 118.5(2) . .
C21 C26 S3 119.0(3) . .
C72 C73 C74 121.1(3) . .
C72 C73 H73 119.5 . .
C74 C73 H73 119.5 . .
O7 C61 C62 120.8(3) . .
O7 C61 C66 123.3(3) . .
C62 C61 C66 115.9(3) . .
C31 C32 C33 122.74(19) . .
C31 C32 S4 119.1 . .
C33 C32 S4 118.12(19) . .
C34 C35 C36 122.85(18) . .
C34 C35 H35 118.6 . .
C36 C35 H35 118.6 . .
C143 N6 C144 123.1(5) . .
C143 N6 C145 122.9(6) . .
C144 N6 C145 113.9(5) . .
C23 C22 C21 122.1(3) . .
C23 C22 S2 117.5(3) . .
C21 C22 S2 120.3(3) . .
C14 C13 C12 121.9(3) . .
C14 C13 H13 119.1 . .
C12 C13 H13 119.1 . .
O10 C91 C96 122.0 . .
O10 C91 C92 123.2 . .
C96 C91 C92 114.8 . .
C130 N3 C131 121.7(2) . .
C130 N3 C132 121.3 . .
C131 N3 C132 117.0(2) . .
C5 C6 C1 121.7 . .
C5 C6 S2 121.6 . .
C1 C6 S2 116.7 . .
C94 C96 C91 122.8 . .
C94 C96 S11 118.4 . .
C91 C96 S11 118.7 . .
O9 C81 C86 121.9 . .
O9 C81 C82 120.8 . .
C86 C81 C82 117.3 . .
O12 C111 C112 122.8 . .
O12 C111 C116 122.64(18) . .
C112 C111 C116 114.59(18) . .
C75 C74 C73 117.3(2) . .
C75 C74 C77 122.8(3) . .
C73 C74 C77 119.9(3) . .
C84 C85 C86 121.61(18) . .
C84 C85 H85 119.2 . .
C86 C85 H85 119.2 . .
O4 C31 C32 122.8 . .
O4 C31 C36 121.7 . .
C32 C31 C36 115.6 . .
C16 C15 C14 122.25(17) . .
C16 C15 H15 118.9 . .
C14 C15 H15 118.9 . .
O11 C101 C106 122.8(3) . .
O11 C101 C102 122.2(3) . .
C106 C101 C102 115.0(3) . .
O3 C21 C26 121.5(3) . .
O3 C21 C22 123.6(3) . .
C26 C21 C22 114.8(3) . .
C82 C83 C84 122.0(3) . .
C82 C83 H83 119.0 . .
C84 C83 H83 119.0 . .
C61 C62 C63 122.5(2) . .
C61 C62 S7 117.62(17) . .
C63 C62 S7 119.85(19) . .
C24 C23 C22 122.2(2) . .
C24 C23 H23 118.9 . .
C22 C23 H23 118.9 . .
O6 C51 C52 122.4(4) . .
O6 C51 C56 123.6(3) . .
C52 C51 C56 114.0(3) . .
O8 C71 C76 122.2(3) . .
O8 C71 C72 120.0(3) . .
C76 C71 C72 117.8(3) . .
C15 C16 C11 122.3(3) . .
C15 C16 S1 117.5(3) . .
C11 C16 S1 120.2(3) . .
C113 C112 C111 122.5 . .
C113 C112 S12 119.2 . .
C111 C112 S12 118.3 . .
C106 C105 C104 121.37(17) . .
C106 C105 H105 119.3 . .
C104 C105 H105 119.3 . .
C64 C63 C62 121.7(4) . .
C64 C63 H63 119.1 . .
C62 C63 H63 119.1 . .
C3 C2 C1 120.8(3) . .
C3 C2 S1 122.7(3) . .
C1 C2 S1 116.5(2) . .
C85 C84 C83 117.3(3) . .
C85 C84 C87 121.6(3) . .
C83 C84 C87 120.9(3) . .
C3 C4 C5 117.3 . .
C3 C4 C7 120.5 . .
C5 C4 C7 122.2 . .
C83 C82 C81 120.55(19) . .
C83 C82 S10 121.37(19) . .
C81 C82 S10 118.0 . .
C35 C36 C31 121.1 . .
C35 C36 S3 120.2 . .
C31 C36 S3 118.7 . .
C73 C72 C71 120.7(2) . .
C73 C72 S8 120.73(18) . .
C71 C72 S8 118.36(15) . .
C93 C92 C91 121.67(18) . .
C93 C92 S10 118.61(19) . .
C91 C92 S10 119.7 . .
C85 C86 C81 121.1 . .
C85 C86 S9 121.4 . .
C81 C86 S9 117.3 . .
C41 C46 C45 120.5(3) . .
C41 C46 S5 119.26(16) . .
C45 C46 S5 120.3(2) . .
O30 C129 O13 121.8 . 2_656
O30 C129 H129 119.1 . .
O13 C129 H129 119.1 2_656 .
C43 C42 C41 121.38(16) . .
C43 C42 S6 119.5 . .
C41 C42 S6 119.09(16) . .
C55 C56 C51 122.7(2) . .
C55 C56 S7 117.01(19) . .
C51 C56 S7 120.24(16) . .
C2 C3 C4 122.26(16) . .
C2 C3 H3 118.9 . .
C4 C3 H3 118.9 . .
C105 C106 C101 123.1(3) . .
C105 C106 S12 116.9(3) . .
C101 C106 S12 120.0(3) . .
C95 C93 C92 122.6(4) . .
C95 C93 H93 118.7 . .
C92 C93 H93 118.7 . .
C6 C5 C4 121.0 . .
C6 C5 H5 119.5 . .
C4 C5 H5 119.5 . .
C56 C55 C54 122.6(3) . .
C56 C55 H55 118.7 . .
C54 C55 H55 118.7 . .
C34 C33 C32 121.6(4) . .
C34 C33 H33 119.2 . .
C32 C33 H33 119.2 . .
N1 C122 H12A 109.5 . .
N1 C122 H12B 109.5 . .
H12A C122 H12B 109.5 . .
N1 C122 H12C 109.5 . .
H12A C122 H12C 109.5 . .
H12B C122 H12C 109.5 . .
C63 C64 C65 116.8(3) . .
C63 C64 C67 120.2(4) . .
C65 C64 C67 123.0(3) . .
C13 C14 C15 116.55(18) . .
C13 C14 C17 121.5(2) . .
C15 C14 C17 121.86(17) . .
C127 N2 C126 111.5(3) . .
C127 N2 Co6 120.10(13) . .
C126 N2 Co6 119.1(3) . .
C103 C102 C101 121.5(3) . .
C103 C102 S11 118.7(2) . .
C101 C102 S11 119.75(17) . .
C26 C25 C24 122.5(2) . .
C26 C25 H25 118.8 . .
C24 C25 H25 118.8 . .
C104 C103 C102 122.5(3) . .
C104 C103 H103 118.7 . .
C102 C103 H103 118.7 . .
C95 C94 C96 120.93(18) . .
C95 C94 H94 119.5 . .
C96 C94 H94 119.5 . .
C35 C34 C33 116.1(4) . .
C35 C34 C37 123.8(4) . .
C33 C34 C37 120.0(4) . .
C74 C75 C76 121.9(3) . .
C74 C75 H75 119.1 . .
C76 C75 H75 119.1 . .
C17 C20 H20A 109.5 . .
C17 C20 H20B 109.5 . .
H20A C20 H20B 109.5 . .
C17 C20 H20C 109.5 . .
H20A C20 H20C 109.5 . .
H20B C20 H20C 109.5 . .
C115 C116 C111 122.4(4) . .
C115 C116 S9 118.7(4) . .
C111 C116 S9 118.9(3) . .
C103 C104 C105 116.49(17) . .
C103 C104 C107 121.00(17) . .
C105 C104 C107 122.5 . .
O39 C123 O40 125.2 . .
O39 C123 N8 117.3(2) . .
O40 C123 N8 117.5(2) . .
C53 C54 C55 116.1(2) . .
C53 C54 C57 124.75(17) . .
C55 C54 C57 119.19(17) . .
O175 C130 N3 124.1 . .
O175 C130 H130 117.9 . .
N3 C130 H130 117.9 . .
C44 C45 C46 122.3(3) . .
C44 C45 H45 118.9 . .
C46 C45 H45 118.9 . .
C112 C113 C114 122.5(2) . .
C112 C113 H113 118.7 . .
C114 C113 H113 118.7 . .
C54 C53 C52 121.5(3) . .
C54 C53 H53 119.3 . .
C52 C53 H53 119.3 . .
C75 C76 C71 121.2(4) . .
C75 C76 S5 121.1(3) . .
C71 C76 S5 117.7(3) . .
C93 C95 C94 117.2(3) . .
C93 C95 C97 122.5(4) . .
C94 C95 C97 120.2(4) . .
C53 C52 C51 123.1(4) . .
C53 C52 S6 118.0(3) . .
C51 C52 S6 118.8(3) . .
C28 C27 C30 110.2(3) . .
C28 C27 C29 109.5(3) . .
C30 C27 C29 106.9(2) . .
C28 C27 C24 107.9(3) . .
C30 C27 C24 111.03(16) . .
C29 C27 C24 111.4(2) . .
C44 C43 C42 121.8 . .
C44 C43 H43 119.1 . .
C42 C43 H43 119.1 . .
C18 C17 C19 110.3(4) . .
C18 C17 C20 109.9(4) . .
C19 C17 C20 106.0(3) . .
C18 C17 C14 108.0(3) . .
C19 C17 C14 110.8(3) . .
C20 C17 C14 111.9(3) . .
C23 C24 C25 115.9(3) . .
C23 C24 C27 122.2(3) . .
C25 C24 C27 121.8(3) . .
C17 C18 H18A 109.5 . .
C17 C18 H18B 109.5 . .
H18A C18 H18B 109.5 . .
C17 C18 H18C 109.5 . .
H18A C18 H18C 109.5 . .
H18B C18 H18C 109.5 . .
C8 C7 C4 109.8(2) . .
C8 C7 C10 110.1(4) . .
C4 C7 C10 108.6(2) . .
C8 C7 C9 107.1(2) . .
C4 C7 C9 111.7 . .
C10 C7 C9 109.4(2) . .
O24B C128 O24A 96.2(17) . .
O24B C128 O23 136.9(16) . .
O24A C128 O23 125.2(3) . .
C43 C44 C45 117.03(18) . .
C43 C44 C47 120.0 . .
C45 C44 C47 122.90(18) . .
N6 C144 H14A 109.5 . .
N6 C144 H14B 109.5 . .
H14A C144 H14B 109.5 . .
N6 C144 H14C 109.5 . .
H14A C144 H14C 109.5 . .
H14B C144 H14C 109.5 . .
C80 C77 C78 110.1(4) . .
C80 C77 C74 112.6(3) . .
C78 C77 C74 111.2(4) . .
C80 C77 C79 109.2(5) . .
C78 C77 C79 107.1(6) . .
C74 C77 C79 106.6(4) . .
C69 C67 C70 109.6(2) . .
C69 C67 C68 109.4(3) . .
C70 C67 C68 108.6(3) . .
C69 C67 C64 109.0(3) . .
C70 C67 C64 110.7(2) . .
C68 C67 C64 109.5(3) . .
C54 C57 C59 110.5(2) . .
C54 C57 C60 108.6 . .
C59 C57 C60 109.6(2) . .
C54 C57 C58 111.45(19) . .
C59 C57 C58 108.7(3) . .
C60 C57 C58 107.9(2) . .
C110 C107 C108 112.0(3) . .
C110 C107 C104 112.32(19) . .
C108 C107 C104 108.6 . .
C110 C107 C109 106.4(3) . .
C108 C107 C109 107.4(2) . .
C104 C107 C109 110.0(2) . .
C89 C87 C90 108.4(3) . .
C89 C87 C88 107.6(3) . .
C90 C87 C88 110.6(5) . .
C89 C87 C84 112.99(18) . .
C90 C87 C84 106.6(3) . .
C88 C87 C84 110.7(3) . .
C135 N4 C137 110.3(7) . .
C135 N4 C136 137.9(8) . .
C137 N4 C136 111.7(6) . .
N3 C132 H13A 109.5 . .
N3 C132 H13B 109.5 . .
H13A C132 H13B 109.5 . .
N3 C132 H13C 109.5 . .
H13A C132 H13C 109.5 . .
H13B C132 H13C 109.5 . .
C17 C19 H19A 109.5 . .
C17 C19 H19B 109.5 . .
H19A C19 H19B 109.5 . .
C17 C19 H19C 109.5 . .
H19A C19 H19C 109.5 . .
H19B C19 H19C 109.5 . .
C116 C115 C114 122.2(5) . .
C116 C115 H115 118.9 . .
C114 C115 H115 118.9 . .
C115 C114 C113 115.8(4) . .
C115 C114 C117 120.9(5) . .
C113 C114 C117 123.2(4) . .
C27 C29 H29A 109.5 . .
C27 C29 H29B 109.5 . .
H29A C29 H29B 109.5 . .
C27 C29 H29C 109.5 . .
H29A C29 H29C 109.5 . .
H29B C29 H29C 109.5 . .
C67 C69 H69A 109.5 . .
C67 C69 H69B 109.5 . .
H69A C69 H69B 109.5 . .
C67 C69 H69C 109.5 . .
H69A C69 H69C 109.5 . .
H69B C69 H69C 109.5 . .
C57 C60 H60A 109.5 . .
C57 C60 H60B 109.5 . .
H60A C60 H60B 109.5 . .
C57 C60 H60C 109.5 . .
H60A C60 H60C 109.5 . .
H60B C60 H60C 109.5 . .
C107 C109 H10A 109.5 . .
C107 C109 H10B 109.5 . .
H10A C109 H10B 109.5 . .
C107 C109 H10C 109.5 . .
H10A C109 H10C 109.5 . .
H10B C109 H10C 109.5 . .
C123 N8 C124 119.1(5) . .
C123 N8 C125 121.3(5) . .
C124 N8 C125 118.0(6) . .
C39 C37 C38 107.7(5) . .
C39 C37 C40 110.8(6) . .
C38 C37 C40 107.6(6) . .
C39 C37 C34 111.7(5) . .
C38 C37 C34 110.8(4) . .
C40 C37 C34 108.1(5) . .
C57 C58 H58A 109.5 . .
C57 C58 H58B 109.5 . .
H58A C58 H58B 109.5 . .
C57 C58 H58C 109.5 . .
H58A C58 H58C 109.5 . .
H58B C58 H58C 109.5 . .
C49 C47 C44 113.1(2) . .
C49 C47 C48 112.5(4) . .
C44 C47 C48 108.08(10) . .
C49 C47 C50 106.7(4) . .
C44 C47 C50 110.3(2) . .
C48 C47 C50 105.9(3) . .
C27 C30 H30A 109.5 . .
C27 C30 H30B 109.5 . .
H30A C30 H30B 109.5 . .
C27 C30 H30C 109.5 . .
H30A C30 H30C 109.5 . .
H30B C30 H30C 109.5 . .
C67 C68 H68A 109.5 . .
C67 C68 H68B 109.5 . .
H68A C68 H68B 109.5 . .
C67 C68 H68C 109.5 . .
H68A C68 H68C 109.5 . .
H68B C68 H68C 109.5 . .
C107 C110 H11A 109.5 . .
C107 C110 H11B 109.5 . .
H11A C110 H11B 109.5 . .
C107 C110 H11C 109.5 . .
H11A C110 H11C 109.5 . .
H11B C110 H11C 109.5 . .
N2 C126 H12D 109.5 . .
N2 C126 H12E 109.5 . .
H12D C126 H12E 109.5 . .
N2 C126 H12F 109.5 . .
H12D C126 H12F 109.5 . .
H12E C126 H12F 109.5 . .
C87 C89 H89A 109.5 . .
C87 C89 H89B 109.5 . .
H89A C89 H89B 109.5 . .
C87 C89 H89C 109.5 . .
H89A C89 H89C 109.5 . .
H89B C89 H89C 109.5 . .
C37 C38 H38A 109.5 . .
C37 C38 H38B 109.5 . .
H38A C38 H38B 109.5 . .
C37 C38 H38C 109.5 . .
H38A C38 H38C 109.5 . .
H38B C38 H38C 109.5 . .
C57 C59 H59A 109.5 . .
C57 C59 H59B 109.5 . .
H59A C59 H59B 109.5 . .
C57 C59 H59C 109.5 . .
H59A C59 H59C 109.5 . .
H59B C59 H59C 109.5 . .
N1 C121 H12G 109.5 . .
N1 C121 H12H 109.5 . .
H12G C121 H12H 109.5 . .
N1 C121 H12I 109.5 . .
H12G C121 H12I 109.5 . .
H12H C121 H12I 109.5 . .
C7 C10 H10D 109.5 . .
C7 C10 H10E 109.5 . .
H10D C10 H10E 109.5 . .
C7 C10 H10F 109.5 . .
H10D C10 H10F 109.5 . .
H10E C10 H10F 109.5 . .
C7 C9 H9A 109.5 . .
C7 C9 H9B 109.5 . .
H9A C9 H9B 109.5 . .
C7 C9 H9C 109.5 . .
H9A C9 H9C 109.5 . .
H9B C9 H9C 109.5 . .
N4 C137 H13D 109.5 . .
N4 C137 H13E 109.5 . .
H13D C137 H13E 109.5 . .
N4 C137 H13F 109.5 . .
H13D C137 H13F 109.5 . .
H13E C137 H13F 109.5 . .
C100 C97 C99 104.2(6) . .
C100 C97 C98 109.9(7) . .
C99 C97 C98 109.2(5) . .
C100 C97 C95 112.6(5) . .
C99 C97 C95 108.6(5) . .
C98 C97 C95 112.1(5) . .
C128 O24A O24B 37.3(9) . .
O38 C143 N6 126.4(8) . .
O38 C143 H143 116.8 . .
N6 C143 H143 116.8 . .
C107 C108 H10G 109.5 . .
C107 C108 H10H 109.5 . .
H10G C108 H10H 109.5 . .
C107 C108 H10I 109.5 . .
H10G C108 H10I 109.5 . .
H10H C108 H10I 109.5 . .
C27 C28 H28A 109.5 . .
C27 C28 H28B 109.5 . .
H28A C28 H28B 109.5 . .
C27 C28 H28C 109.5 . .
H28A C28 H28C 109.5 . .
H28B C28 H28C 109.5 . .
C7 C8 H8A 109.5 . .
C7 C8 H8B 109.5 . .
H8A C8 H8B 109.5 . .
C7 C8 H8C 109.5 . .
H8A C8 H8C 109.5 . .
H8B C8 H8C 109.5 . .
C147 N7 C148 120.8(9) . .
C147 N7 C146 111.4(10) . .
C148 N7 C146 127.8(10) . .
C77 C80 H80A 109.5 . .
C77 C80 H80B 109.5 . .
H80A C80 H80B 109.5 . .
C77 C80 H80C 109.5 . .
H80A C80 H80C 109.5 . .
H80B C80 H80C 109.5 . .
C118 C117 C120 111.2(8) . .
C118 C117 C114 113.3(6) . .
C120 C117 C114 110.1(6) . .
C118 C117 C119 106.9(7) . .
C120 C117 C119 105.7(5) . .
C114 C117 C119 109.4(6) . .
C37 C39 H39A 109.5 . .
C37 C39 H39B 109.5 . .
H39A C39 H39B 109.5 . .
C37 C39 H39C 109.5 . .
H39A C39 H39C 109.5 . .
H39B C39 H39C 109.5 . .
N3 C131 H13G 109.5 . .
N3 C131 H13H 109.5 . .
H13G C131 H13H 109.5 . .
N3 C131 H13I 109.5 . .
H13G C131 H13I 109.5 . .
H13H C131 H13I 109.5 . .
C67 C70 H70A 109.5 . .
C67 C70 H70B 109.5 . .
H70A C70 H70B 109.5 . .
C67 C70 H70C 109.5 . .
H70A C70 H70C 109.5 . .
H70B C70 H70C 109.5 . .
C87 C88 H88A 109.5 . .
C87 C88 H88B 109.5 . .
H88A C88 H88B 109.5 . .
C87 C88 H88C 109.5 . .
H88A C88 H88C 109.5 . .
H88B C88 H88C 109.5 . .
C47 C50 H50A 109.5 . .
C47 C50 H50B 109.5 . .
H50A C50 H50B 109.5 . .
C47 C50 H50C 109.5 . .
H50A C50 H50C 109.5 . .
H50B C50 H50C 109.5 . .
C77 C78 H78A 109.5 . .
C77 C78 H78B 109.5 . .
H78A C78 H78B 109.5 . .
C77 C78 H78C 109.5 . .
H78A C78 H78C 109.5 . .
H78B C78 H78C 109.5 . .
C47 C49 H49A 109.5 . .
C47 C49 H49B 109.5 . .
H49A C49 H49B 109.5 . .
C47 C49 H49C 109.5 . .
H49A C49 H49C 109.5 . .
H49B C49 H49C 109.5 . .
C47 C48 H48A 109.5 . .
C47 C48 H48B 109.5 . .
H48A C48 H48B 109.5 . .
C47 C48 H48C 109.5 . .
H48A C48 H48C 109.5 . .
H48B C48 H48C 109.5 . .
C117 C120 H12J 109.5 . .
C117 C120 H12K 109.5 . .
H12J C120 H12K 109.5 . .
C117 C120 H12L 109.5 . .
H12J C120 H12L 109.5 . .
H12K C120 H12L 109.5 . .
C87 C90 H90A 109.5 . .
C87 C90 H90B 109.5 . .
H90A C90 H90B 109.5 . .
C87 C90 H90C 109.5 . .
H90A C90 H90C 109.5 . .
H90B C90 H90C 109.5 . .
C37 C40 H40A 109.5 . .
C37 C40 H40B 109.5 . .
H40A C40 H40B 109.5 . .
C37 C40 H40C 109.5 . .
H40A C40 H40C 109.5 . .
H40B C40 H40C 109.5 . .
N8 C125 H12M 109.5 . .
N8 C125 H12N 109.5 . .
H12M C125 H12N 109.5 . .
N8 C125 H12O 109.5 . .
H12M C125 H12O 109.5 . .
H12N C125 H12O 109.5 . .
C117 C119 H11D 109.5 . .
C117 C119 H11E 109.5 . .
H11D C119 H11E 109.5 . .
C117 C119 H11F 109.5 . .
H11D C119 H11F 109.5 . .
H11E C119 H11F 109.5 . .
C97 C98 H98A 109.5 . .
C97 C98 H98B 109.5 . .
H98A C98 H98B 109.5 . .
C97 C98 H98C 109.5 . .
H98A C98 H98C 109.5 . .
H98B C98 H98C 109.5 . .
O33 C134 H13J 109.5 . .
O33 C134 H13K 109.5 . .
H13J C134 H13K 109.5 . .
O33 C134 H13L 109.5 . .
H13J C134 H13L 109.5 . .
H13K C134 H13L 109.5 . .
N7 C148 H14G 109.5 . .
N7 C148 H14H 109.5 . .
H14G C148 H14H 109.5 . .
N7 C148 H14I 109.5 . .
H14G C148 H14I 109.5 . .
H14H C148 H14I 109.5 . .
C117 C118 H11G 109.5 . .
C117 C118 H11H 109.5 . .
H11G C118 H11H 109.5 . .
C117 C118 H11I 109.5 . .
H11G C118 H11I 109.5 . .
H11H C118 H11I 109.5 . .
C97 C100 H10J 109.5 . .
C97 C100 H10K 109.5 . .
H10J C100 H10K 109.5 . .
C97 C100 H10L 109.5 . .
H10J C100 H10L 109.5 . .
H10K C100 H10L 109.5 . .
N7 C147 H14J 109.5 . .
N7 C147 H14K 109.5 . .
H14J C147 H14K 109.5 . .
N7 C147 H14L 109.5 . .
H14J C147 H14L 109.5 . .
H14K C147 H14L 109.5 . .
N4 C135 O34 92.9(11) . .
C97 C99 H99A 109.5 . .
C97 C99 H99B 109.5 . .
H99A C99 H99B 109.5 . .
C97 C99 H99C 109.5 . .
H99A C99 H99C 109.5 . .
H99B C99 H99C 109.5 . .
O41 C146 N7 116.8(15) . .
O41 C146 H146 121.6 . .
N7 C146 H146 121.6 . .
C142 N5 C141 137.3(4) . .
C142 N5 C140 121.2(4) . .
C141 N5 C140 101.5(4) . .
C142 N5 C14' 75.7(7) . .
C141 N5 C14' 61.7(7) . .
C140 N5 C14' 163.1(8) . .
N5 C141 C14' 61.4(7) . .
O37 C140 N5 101.3(2) . .
N5 C142 C14' 58.8(6) . .
N2 C127 H12S 109.5 . .
N2 C127 H12T 109.5 . .
H12S C127 H12T 109.5 . .
N2 C127 H12U 109.5 . .
H12S C127 H12U 109.5 . .
H12T C127 H12U 109.5 . .
C128 O24B O24A 46.5(11) . .
N5 C14' C141 56.9(7) . .
N5 C14' C142 45.5(5) . .
C141 C14' C142 102.5(10) . .

loop_
_geom_bond_atom_site_label_1
_geom_bond_atom_site_label_2
_geom_bond_distance
_geom_bond_site_symmetry_2
Co1 O1 2.0223 .
Co1 O14 2.0687 .
Co1 O2 2.0889 .
Co1 N1 2.1279 .
Co1 O13 2.1575 .
Co1 S1 2.5623(11) .
Co12 O12 2.0591 .
Co12 O175 2.0592 .
Co12 O23 2.0850 .
Co12 O11 2.1057 .
Co12 O29 2.1323 .
Co12 S12 2.4082(11) .
Co9 O9 1.9657 .
Co9 O12 2.0351 .
Co9 O22 2.1395 .
Co9 O27 2.1715 .
Co9 O21 2.1907 .
Co9 S9 2.5513(11) .
Co9 P2 2.7533(11) .
Co7 O6 2.0494 .
Co7 O23 2.0839 .
Co7 O22 2.1048 .
Co7 O7 2.1449 .
Co7 O29 2.1457 .
Co7 S7 2.4745(11) .
Co4 O40 2.0449 .
Co4 O4 2.0551 .
Co4 O17 2.1129 .
Co4 O2 2.1175 .
Co4 O20 2.2910 .
Co4 S4 2.4317(12) .
Co3 O15 2.0704 .
Co3 O4 2.0734 .
Co3 O21 2.1160 .
Co3 O3 2.1221 .
Co3 O16 2.2823 .
Co3 S3 2.4525(11) .
Co3 Na1 3.1522 .
Co2 O1 2.0351 .
Co2 O3 2.0500 .
Co2 O14 2.0828 .
Co2 O26 2.1406 2_656
Co2 O28 2.3369 2_656
Co2 S2 2.5464(11) .
Co2 P3 2.8232(11) 2_656
Co11 O28 2.0170 .
Co11 O11 2.0474 .
Co11 O10 2.0559 .
Co11 O30 2.1721 .
Co11 O13 2.2755 2_656
Co11 S11 2.4214(11) .
Co10 O9 1.9880 .
Co10 O18 1.9927 2_656
Co10 O10 2.0592 .
Co10 O27 2.1418 .
Co10 O16 2.3067 .
Co10 S10 2.5205(10) .
Co10 Na1 3.2832 .
Co8 O7 1.9753 .
Co8 O31 1.9930 .
Co8 O8 2.0345 .
Co8 O26 2.1167 .
Co8 O19 2.1273 .
Co8 S8 2.5146(11) .
Co8 Na1 3.1252 .
Co5 O8 1.9537 .
Co5 O5 2.0016 .
Co5 O17 2.0169 .
Co5 O19 2.1552 .
Co5 S5 2.5941(11) .
Co6 O5 2.0485 .
Co6 O39 2.0913 .
Co6 N2 2.0982 .
Co6 O20 2.1427 .
Co6 O6 2.2002 .
Co6 S6 2.4624(11) .
S8 C66 1.7772(11) .
S8 C72 1.7863(11) .
S4 C32 1.7692(11) .
S4 C12 1.7804(11) .
P3 O29 1.5246(10) .
P3 O28 1.5365 .
P3 O27 1.5441 .
P3 O26 1.5607 .
P3 Co2 2.8232(11) 2_656
P3 Na1 3.1144 .
S12 C106 1.777(4) .
S12 C112 1.7836(11) .
S3 C36 1.7771(11) .
S3 C26 1.783(4) .
S11 C102 1.7735(12) .
S11 C96 1.7751(11) .
S10 C82 1.7803(12) .
S10 C92 1.7817(11) .
S1 C16 1.776(4) .
S1 C2 1.787(4) .
S7 C62 1.7831(11) .
S7 C56 1.7839(11) .
S2 C6 1.7831(11) .
S2 C22 1.791(4) .
S9 C116 1.783(4) .
S9 C86 1.7943(11) .
S6 C42 1.7735(12) .
S6 C52 1.782(4) .
P2 O19 1.5350 .
P2 O20 1.5367 .
P2 O21 1.5367 .
P2 O22 1.5461(10) .
P2 Na1 3.1669(10) .
S5 C46 1.7815(12) .
S5 C76 1.794(4) .
P1 O18 1.5078(10) .
P1 O14 1.5353 .
P1 O15 1.5380 .
P1 O17 1.5668(10) .
P1 Na1 3.4396 2_656
Na1 O31 2.3008 .
Na1 O15 2.3699 .
Na1 O27 2.4329 .
Na1 O16 2.4450 .
Na1 O19 2.6262 .
Na1 O26 2.6641 .
Na1 O15 2.6666 2_656
Na1 O21 2.6820 .
Na1 Na1 3.0592 2_656
O3 C21 1.319(4) .
O23 C128 1.2864 .
O18 Co10 1.9927 2_656
O9 C81 1.3100 .
O16 C172 1.2660 .
O26 Co2 2.1406 2_656
O7 C61 1.333(4) .
O10 C91 1.3259 .
O15 Na1 2.6666 2_656
O175 C130 1.2441 .
O5 C41 1.339(4) .
O28 Co2 2.3369 2_656
O31 C172 1.2356 2_656
O4 C31 1.3419 .
O12 C111 1.3273 .
O2 C11 1.3241 .
O11 C101 1.331(4) .
O30 C129 1.2333 .
O13 C129 1.2809 2_656
O13 Co11 2.2755 2_656
O8 C71 1.317(4) .
O1 C1 1.3100 .
O6 C51 1.331(4) .
O40 C123 1.2921 .
O39 C123 1.2644 .
N1 C122 1.466(4) .
N1 C121 1.475(5) .
C1 C2 1.405(4) .
C1 C6 1.4062 .
C11 C16 1.414(4) .
C11 C12 1.4145 .
C12 C13 1.395(4) .
C66 C65 1.4073 .
C66 C61 1.411(4) .
C172 O31 1.2356 2_656
C172 H172 0.9500 .
C65 C64 1.391(4) .
C65 H65 0.9500 .
C41 C46 1.397(4) .
C41 C42 1.419(4) .
C26 C25 1.390(4) .
C26 C21 1.406(5) .
C73 C72 1.392(4) .
C73 C74 1.415(4) .
C73 H73 0.9500 .
C61 C62 1.389(4) .
C32 C31 1.3834 .
C32 C33 1.396(4) .
C35 C34 1.387(5) .
C35 C36 1.3877 .
C35 H35 0.9500 .
N6 C143 1.309(8) .
N6 C144 1.439(4) .
N6 C145 1.480(8) .
C22 C23 1.404(4) .
C22 C21 1.411(6) .
C13 C14 1.386(4) .
C13 H13 0.9500 .
C91 C96 1.4072 .
C91 C92 1.4254 .
N3 C130 1.2973 .
N3 C131 1.458(6) .
N3 C132 1.4757 .
C6 C5 1.3884 .
C96 C94 1.4026 .
C81 C86 1.3997 .
C81 C82 1.4131 .
C111 C112 1.4096 .
C111 C116 1.411(4) .
C74 C75 1.383(5) .
C74 C77 1.536(4) .
C85 C84 1.389(4) .
C85 C86 1.3978 .
C85 H85 0.9500 .
C31 C36 1.4214 .
C15 C16 1.383(4) .
C15 C14 1.3935 .
C15 H15 0.9500 .
C101 C106 1.401(6) .
C101 C102 1.420(4) .
C83 C82 1.391(4) .
C83 C84 1.397(6) .
C83 H83 0.9500 .
C62 C63 1.401(4) .
C23 C24 1.388(4) .
C23 H23 0.9500 .
C51 C52 1.412(6) .
C51 C56 1.417(4) .
C71 C76 1.397(5) .
C71 C72 1.401(4) .
C112 C113 1.3698 .
C105 C106 1.392(4) .
C105 C104 1.4017 .
C105 H105 0.9500 .
C63 C64 1.380(6) .
C63 H63 0.9500 .
C2 C3 1.387(4) .
C84 C87 1.539(4) .
C4 C3 1.3914 .
C4 C5 1.4015 .
C4 C7 1.5353 .
C92 C93 1.387(4) .
C46 C45 1.415(4) .
C129 O13 1.2809(12) 2_656
C129 H129 0.9500 .
C42 C43 1.4008 .
C56 C55 1.376(4) .
C3 H3 0.9500 .
C93 C95 1.384(6) .
C93 H93 0.9500 .
C5 H5 0.9500 .
C55 C54 1.403(4) .
C55 H55 0.9500 .
C33 C34 1.393(6) .
C33 H33 0.9500 .
C122 H12A 0.9800 .
C122 H12B 0.9800 .
C122 H12C 0.9800 .
C64 C67 1.555(4) .
C14 C17 1.546(4) .
N2 C127 1.389(3) .
N2 C126 1.418(6) .
C102 C103 1.399(4) .
C25 C24 1.396(4) .
C25 H25 0.9500 .
C103 C104 1.385(5) .
C103 H103 0.9500 .
C94 C95 1.393(5) .
C94 H94 0.9500 .
C34 C37 1.537(6) .
C75 C76 1.384(6) .
C75 H75 0.9500 .
C20 C17 1.531(6) .
C20 H20A 0.9800 .
C20 H20B 0.9800 .
C20 H20C 0.9800 .
C116 C115 1.380(6) .
C104 C107 1.5369 .
C123 N8 1.361(5) .
C54 C53 1.389(4) .
C54 C57 1.5170 .
C130 H130 0.9500 .
C45 C44 1.398(5) .
C45 H45 0.9500 .
C113 C114 1.396(5) .
C113 H113 0.9500 .
C53 C52 1.402(6) .
C53 H53 0.9500 .
C95 C97 1.541(6) .
C27 C28 1.527(6) .
C27 C30 1.5294 .
C27 C29 1.531(5) .
C27 C24 1.534(4) .
C43 C44 1.3862 .
C43 H43 0.9500 .
C17 C18 1.529(7) .
C17 C19 1.531(5) .
C18 H18A 0.9800 .
C18 H18B 0.9800 .
C18 H18C 0.9800 .
C7 C8 1.508(7) .
C7 C10 1.545(6) .
C7 C9 1.5527 .
C128 O24B 1.01(2) .
C128 O24A 1.204(5) .
C44 C47 1.5200 .
C144 H14A 0.9800 .
C144 H14B 0.9800 .
C144 H14C 0.9800 .
C77 C80 1.498(6) .
C77 C78 1.509(8) .
C77 C79 1.568(9) .
C67 C69 1.507(5) .
C67 C70 1.525(4) .
C67 C68 1.533(6) .
C57 C59 1.521(6) .
C57 C60 1.5343 .
C57 C58 1.538(5) .
C107 C110 1.530(6) .
C107 C108 1.5361 .
C107 C109 1.555(6) .
C87 C89 1.5198 .
C87 C90 1.524(7) .
C87 C88 1.524(6) .
N4 C135 1.341(15) .
N4 C137 1.466(6) .
N4 C136 1.486(13) .
C132 H13A 0.9800 .
C132 H13B 0.9800 .
C132 H13C 0.9800 .
C19 H19A 0.9800 .
C19 H19B 0.9800 .
C19 H19C 0.9800 .
C115 C114 1.392(7) .
C115 H115 0.9500 .
C114 C117 1.537(7) .
C29 H29A 0.9800 .
C29 H29B 0.9800 .
C29 H29C 0.9800 .
C69 H69A 0.9800 .
C69 H69B 0.9800 .
C69 H69C 0.9800 .
C60 H60A 0.9800 .
C60 H60B 0.9800 .
C60 H60C 0.9800 .
C109 H10A 0.9800 .
C109 H10B 0.9800 .
C109 H10C 0.9800 .
N8 C124 1.471(10) .
N8 C125 1.488(9) .
C37 C39 1.522(8) .
C37 C38 1.521(8) .
C37 C40 1.525(10) .
C58 H58A 0.9800 .
C58 H58B 0.9800 .
C58 H58C 0.9800 .
C47 C49 1.489(7) .
C47 C48 1.542(4) .
C47 C50 1.563(7) .
C30 H30A 0.9800 .
C30 H30B 0.9800 .
C30 H30C 0.9800 .
C68 H68A 0.9800 .
C68 H68B 0.9800 .
C68 H68C 0.9800 .
C110 H11A 0.9800 .
C110 H11B 0.9800 .
C110 H11C 0.9800 .
C126 H12D 0.9800 .
C126 H12E 0.9800 .
C126 H12F 0.9800 .
C89 H89A 0.9800 .
C89 H89B 0.9800 .
C89 H89C 0.9800 .
C38 H38A 0.9800 .
C38 H38B 0.9800 .
C38 H38C 0.9800 .
C59 H59A 0.9800 .
C59 H59B 0.9800 .
C59 H59C 0.9800 .
C121 H12G 0.9800 .
C121 H12H 0.9800 .
C121 H12I 0.9800 .
C10 H10D 0.9800 .
C10 H10E 0.9800 .
C10 H10F 0.9800 .
C9 H9A 0.9800 .
C9 H9B 0.9800 .
C9 H9C 0.9800 .
C137 H13D 0.9800 .
C137 H13E 0.9800 .
C137 H13F 0.9800 .
C97 C100 1.480(10) .
C97 C99 1.486(9) .
C97 C98 1.488(9) .
O24A O24B 1.65(2) .
C143 O38 1.218(8) .
C143 H143 0.9500 .
C108 H10G 0.9800 .
C108 H10H 0.9800 .
C108 H10I 0.9800 .
C28 H28A 0.9800 .
C28 H28B 0.9800 .
C28 H28C 0.9800 .
C8 H8A 0.9800 .
C8 H8B 0.9800 .
C8 H8C 0.9800 .
N7 C147 1.405(12) .
N7 C148 1.421(11) .
N7 C146 1.439(14) .
O33 C134 1.3515 .
C80 H80A 0.9800 .
C80 H80B 0.9800 .
C80 H80C 0.9800 .
C117 C118 1.486(10) .
C117 C120 1.526(11) .
C117 C119 1.610(9) .
C39 H39A 0.9800 .
C39 H39B 0.9800 .
C39 H39C 0.9800 .
C131 H13G 0.9800 .
C131 H13H 0.9800 .
C131 H13I 0.9800 .
C70 H70A 0.9800 .
C70 H70B 0.9800 .
C70 H70C 0.9800 .
C88 H88A 0.9800 .
C88 H88B 0.9800 .
C88 H88C 0.9800 .
C50 H50A 0.9800 .
C50 H50B 0.9800 .
C50 H50C 0.9800 .
C78 H78A 0.9800 .
C78 H78B 0.9800 .
C78 H78C 0.9800 .
C49 H49A 0.9800 .
C49 H49B 0.9800 .
C49 H49C 0.9800 .
C48 H48A 0.9800 .
C48 H48B 0.9800 .
C48 H48C 0.9800 .
C120 H12J 0.9800 .
C120 H12K 0.9800 .
C120 H12L 0.9800 .
C90 H90A 0.9800 .
C90 H90B 0.9800 .
C90 H90C 0.9800 .
C40 H40A 0.9800 .
C40 H40B 0.9800 .
C40 H40C 0.9800 .
C125 H12M 0.9800 .
C125 H12N 0.9800 .
C125 H12O 0.9800 .
C119 H11D 0.9800 .
C119 H11E 0.9800 .
C119 H11F 0.9800 .
C98 H98A 0.9800 .
C98 H98B 0.9800 .
C98 H98C 0.9800 .
O41 C146 1.069(15) .
C134 H13J 0.9800 .
C134 H13K 0.9800 .
C134 H13L 0.9800 .
C148 H14G 0.9800 .
C148 H14H 0.9800 .
C148 H14I 0.9800 .
C118 H11G 0.9800 .
C118 H11H 0.9800 .
C118 H11I 0.9800 .
C100 H10J 0.9800 .
C100 H10K 0.9800 .
C100 H10L 0.9800 .
C147 H14J 0.9800 .
C147 H14K 0.9800 .
C147 H14L 0.9800 .
C135 O34 1.464(18) .
C99 H99A 0.9800 .
C99 H99B 0.9800 .
C99 H99C 0.9800 .
C146 H146 0.9500 .
N5 C142 1.302(6) .
N5 C141 1.490(6) .
N5 C140 1.493(6) .
N5 C14' 1.561(18) .
O37 C140 1.4820 .
C141 C14' 1.565(19) .
C142 C14' 1.768(18) .
C127 H12S 0.9800 .
C127 H12T 0.9800 .
C127 H12U 0.9800 .

loop_
_platon_squeeze_void_nr
_platon_squeeze_void_average_x
_platon_squeeze_void_average_y
_platon_squeeze_void_average_z
_platon_squeeze_void_volume
_platon_squeeze_void_count_electrons
1 0.500 0.500 0.000 1380.3 171.0
